data_7035200
loop_
_publ_author_name
'Yu, Baoyi'
'Hamad, Fatma B.'
'Sels, Bert'
'Van Hecke, Kristof'
'Verpoort, Francis'

_publ_section_title
;
 Ruthenium indenylidene complexes bearing N-alkyl/N-mesityl-substituted
 N-heterocyclic carbene ligands.
;
_journal_issue 26
_journal_name_full 'Dalton transactions (Cambridge, England : 2003)'
_journal_page_first 11835
_journal_page_last 11842
_journal_paper_doi 10.1039/c5dt00967g
_journal_volume 44
_journal_year 2015
_chemical_formula_moiety 'C53 H75 Cl2 N2 P Ru'
_chemical_formula_sum 'C53 H75 Cl2 N2 P Ru'
_chemical_formula_weight 943.09
_chemical_name_systematic
;
 ?
;
_space_group_crystal_system triclinic
_space_group_IT_number 2
_space_group_name_Hall '-P 1'
_space_group_name_H-M_alt 'P -1'
_symmetry_space_group_name_Hall '-P 1'
_symmetry_space_group_name_H-M 'P -1'
_atom_sites_solution_hydrogens geom
_atom_sites_solution_primary direct
_audit_creation_date 2015-02-13
_audit_creation_method
;
Olex2 1.2
(compiled 2015.01.26 svn.r3151 for OlexSys, GUI svn.r4998)
;
_audit_update_record
;
2015-02-13 deposited with the CCDC.
2015-05-15 downloaded from the CCDC.
;
_cell_angle_alpha 70.009(3)
_cell_angle_beta 76.910(3)
_cell_angle_gamma 70.625(4)
_cell_formula_units_Z 4
_cell_length_a 13.8813(6)
_cell_length_b 16.8687(7)
_cell_length_c 24.0954(7)
_cell_measurement_reflns_used 8061
_cell_measurement_temperature 100.0(1)
_cell_measurement_theta_max 74.7690
_cell_measurement_theta_min 3.9490
_cell_volume 4961.1(4)
_computing_cell_refinement
;
CrysAlisPro, Agilent Technologies,
Version 1.171.36.32 (release 02-08-2013 CrysAlis171 .NET)
(compiled Aug  2 2013,16:46:58)
;
_computing_data_collection
;
CrysAlisPro, Agilent Technologies,
Version 1.171.36.32 (release 02-08-2013 CrysAlis171 .NET)
(compiled Aug  2 2013,16:46:58)
;
_computing_data_reduction
;
CrysAlisPro, Agilent Technologies,
Version 1.171.36.32 (release 02-08-2013 CrysAlis171 .NET)
(compiled Aug  2 2013,16:46:58)
;
_computing_molecular_graphics 'Olex2 (Dolomanov et al., 2009)'
_computing_publication_material 'Olex2 (Dolomanov et al., 2009)'
_computing_structure_refinement 'ShelXL (Sheldrick, 2008)'
_computing_structure_solution 'ShelXS (Sheldrick, 2008)'
_diffrn_ambient_temperature 100.0(1)
_diffrn_detector_area_resol_mean 10.4839
_diffrn_measured_fraction_theta_full 0.987
_diffrn_measured_fraction_theta_max 0.987
_diffrn_measurement_details
;
  1 omega  -86.00    3.00   1.0000    2.5000
omega____ theta____ kappa____ phi______ frames
    -      -41.6798  111.0000 -117.0000 89

  2 omega   24.00   80.00   1.0000    2.5000
omega____ theta____ kappa____ phi______ frames
    -       41.6798 -111.0000  148.0000 56

  3 omega  -64.00  -39.00   1.0000   12.0000
omega____ theta____ kappa____ phi______ frames
    -      -43.5000  111.0000 -117.0000 25

  4 omega   47.00   93.00   1.0000   12.0000
omega____ theta____ kappa____ phi______ frames
    -      109.1316 -111.0000  148.0000 46

  5 omega  100.00  130.00   1.0000   12.0000
omega____ theta____ kappa____ phi______ frames
    -      109.1316  111.0000 -117.0000 30

  6 omega  -50.00   33.00   1.0000    2.5000
omega____ theta____ kappa____ phi______ frames
    -      -41.6798   38.0000 -180.0000 83

  7 omega -116.00  -80.00   1.0000   12.0000
omega____ theta____ kappa____ phi______ frames
    -      -43.5000  -94.0000  -60.0000 36

  8 omega  -55.00   30.00   1.0000   12.0000
omega____ theta____ kappa____ phi______ frames
    -      -43.5000   45.0000   60.0000 85

  9 omega   36.00   89.00   1.0000   12.0000
omega____ theta____ kappa____ phi______ frames
    -      109.1316  -45.0000  150.0000 53

 10 omega   34.00   91.00   1.0000   12.0000
omega____ theta____ kappa____ phi______ frames
    -      109.1316  -30.0000   60.0000 57

 11 omega   48.00  105.00   1.0000   12.0000
omega____ theta____ kappa____ phi______ frames
    -      109.1316  -94.0000  -90.0000 57

 12 omega   33.00   91.00   1.0000   12.0000
omega____ theta____ kappa____ phi______ frames
    -      109.1316  -30.0000 -180.0000 58

 13 omega   39.00   91.00   1.0000   12.0000
omega____ theta____ kappa____ phi______ frames
    -      109.1316  -94.0000 -180.0000 52

 14 omega   27.00  105.00   1.0000   12.0000
omega____ theta____ kappa____ phi______ frames
    -      109.1316  -94.0000    0.0000 78

 15 omega   81.00  178.00   1.0000   12.0000
omega____ theta____ kappa____ phi______ frames
    -      109.1316   30.0000  120.0000 97

 16 omega   95.00  177.00   1.0000   12.0000
omega____ theta____ kappa____ phi______ frames
    -      109.1316  125.0000 -180.0000 82

 17 omega   41.00   90.00   1.0000   12.0000
omega____ theta____ kappa____ phi______ frames
    -      109.1316  -45.0000 -120.0000 49

 18 omega   34.00   89.00   1.0000   12.0000
omega____ theta____ kappa____ phi______ frames
    -      109.1316  -30.0000  -60.0000 55

 19 omega   91.00  178.00   1.0000   12.0000
omega____ theta____ kappa____ phi______ frames
    -      109.1316   45.0000 -180.0000 87
;
_diffrn_measurement_device_type 'SuperNova, Dual, Cu at zero, Atlas'
_diffrn_measurement_method '\w scans'
_diffrn_orient_matrix_UB_11 0.0222966000
_diffrn_orient_matrix_UB_12 -0.0463948000
_diffrn_orient_matrix_UB_13 0.0648680000
_diffrn_orient_matrix_UB_21 -0.0673885000
_diffrn_orient_matrix_UB_22 0.0829616000
_diffrn_orient_matrix_UB_23 0.0176736000
_diffrn_orient_matrix_UB_31 -0.0950290000
_diffrn_orient_matrix_UB_32 -0.0346325000
_diffrn_orient_matrix_UB_33 0.0136069000
_diffrn_radiation_monochromator mirror
_diffrn_radiation_type CuK\a
_diffrn_radiation_wavelength 1.54184
_diffrn_reflns_av_R_equivalents 0.0766
_diffrn_reflns_av_unetI/netI 0.1317
_diffrn_reflns_laue_measured_fraction_full 0.963
_diffrn_reflns_laue_measured_fraction_max 0.987
_diffrn_reflns_limit_h_max 14
_diffrn_reflns_limit_h_min -16
_diffrn_reflns_limit_k_max 18
_diffrn_reflns_limit_k_min -20
_diffrn_reflns_limit_l_max 28
_diffrn_reflns_limit_l_min -28
_diffrn_reflns_number 33426
_diffrn_reflns_point_group_measured_fraction_full 0.963
_diffrn_reflns_point_group_measured_fraction_max 0.987
_diffrn_reflns_theta_full 67.684
_diffrn_reflns_theta_max 66.600
_diffrn_reflns_theta_min 3.656
_diffrn_source 'SuperNova (Cu) X-ray Source'
_exptl_absorpt_coefficient_mu 4.114
_exptl_absorpt_correction_T_max 1.00000
_exptl_absorpt_correction_T_min 0.82436
_exptl_absorpt_correction_type multi-scan
_exptl_absorpt_process_details
;
CrysAlisPro, Agilent Technologies,
Version 1.171.36.32 (release 02-08-2013 CrysAlis171 .NET)
(compiled Aug  2 2013,16:46:58)
Empirical absorption correction using spherical harmonics,
 implemented in SCALE3 ABSPACK scaling algorithm.
;
_exptl_crystal_colour red
_exptl_crystal_colour_primary red
_exptl_crystal_density_diffrn 1.263
_exptl_crystal_description block
_exptl_crystal_F_000 2000
_exptl_crystal_size_max 0.1499
_exptl_crystal_size_mid 0.0532
_exptl_crystal_size_min 0.0459
_refine_diff_density_max 1.432
_refine_diff_density_min -0.757
_refine_diff_density_rms 0.102
_refine_ls_extinction_method none
_refine_ls_goodness_of_fit_ref 1.053
_refine_ls_hydrogen_treatment constr
_refine_ls_matrix_type full
_refine_ls_number_parameters 1098
_refine_ls_number_reflns 17300
_refine_ls_number_restraints 70
_refine_ls_restrained_S_all 1.053
_refine_ls_R_factor_all 0.0959
_refine_ls_R_factor_gt 0.0625
_refine_ls_shift/su_max 0.001
_refine_ls_shift/su_mean 0.000
_refine_ls_structure_factor_coef Fsqd
_refine_ls_weighting_details 'w=1/[\s^2^(Fo^2^)+(0.0357P)^2^] where P=(Fo^2^+2Fc^2^)/3'
_refine_ls_weighting_scheme calc
_refine_ls_wR_factor_gt 0.1392
_refine_ls_wR_factor_ref 0.1674
_reflns_Friedel_coverage 0.000
_reflns_number_gt 11950
_reflns_number_total 17300
_reflns_threshold_expression 'I > 2\s(I)'
_cod_data_source_file c5dt00967g2.cif
_cod_data_source_block fv044
_cod_depositor_comments 'Adding full bibliography for 7035200--7035203.cif.'
_cod_database_code 7035200
_shelxl_version_number 2013-4
_chemical_oxdiff_formula 'C20 H20 Cl2 P1 N2 Ru'
_shelx_space_group_comment
;
The symmetry employed for this shelxl refinement is uniquely defined
by the following loop, which should always be used as a source of
symmetry information in preference to the above space-group names.
They are only intended as comments.
;
_reflns_odcompleteness_completeness 98.67
_reflns_odcompleteness_iscentric 1
_reflns_odcompleteness_theta 66.49
_olex2_refinement_description
;
1. Fixed Uiso
 At 1.2 times of:
  All C(H) groups, All C(H,H) groups, All C(H,H,H,H) groups
 At 1.5 times of:
  All C(H,H,H) groups, All C(H,H,H,H,H,H) groups
2. Restrained distances
 C31A-C32A = C32A-C33A = C33A-C34A = C34A-C35A
 1.5 with sigma of 0.01
 C31A-C32B = C32B-C33B = C33B-C34B = C34B-C35A
 1.5 with sigma of 0.01
3. Rigid bond restraints
 C31A, C32A, C33A, C34A, C35A
 with sigma for 1-2 distances of 0.005 and sigma for 1-3 distances of 0.005
 C31A, C32B, C33B, C34B, C35A
 with sigma for 1-2 distances of 0.005 and sigma for 1-3 distances of 0.005
4. Uiso/Uaniso restraints and constraints
C31A \\sim C32A \\sim C33A \\sim C34A \\sim C35A: within 1.7A with sigma of
0.01 and sigma for terminal atoms of 0.02
C31A \\sim C32B \\sim C33B \\sim C34B \\sim C35A: within 1.7A with sigma of
0.01 and sigma for terminal atoms of 0.02
5. Others
 Sof(H31C)=Sof(H31D)=Sof(C32B)=Sof(H32C)=Sof(H32D)=Sof(C33B)=Sof(H33C)=
 Sof(H33D)=Sof(C34B)=Sof(H34C)=Sof(H34D)=Sof(H35D)=Sof(H35E)=Sof(H35F)=1-FVAR(1)
 Sof(H31A)=Sof(H31B)=Sof(C32A)=Sof(H32A)=Sof(H32B)=Sof(C33A)=Sof(H33A)=
 Sof(H33B)=Sof(C34A)=Sof(H34A)=Sof(H34B)=Sof(H35A)=Sof(H35B)=Sof(H35C)=FVAR(1)
6.a Ternary CH refined with riding coordinates:
 C36(H36), C42(H42), C48(H48), C36A(H36A), C42A(H42A), C48A(H48A)
6.b Secondary CH2 refined with riding coordinates:
 C17(H17C,H17D), C18(H18C,H18D), C28(H28C,H28D), C29(H29C,H29D), C30(H30C,
 H30D), C31(H31E,H31F), C32(H32E,H32F), C33(H33E,H33F), C34(H34E,H34F),
 C37(H37C,H37D), C38(H38C,H38D), C39(H39C,H39D), C40(H40C,H40D), C41(H41C,H41D),
  C43(H43C,H43D), C44(H44C,H44D), C45(H45C,H45D), C46(H46C,H46D), C47(H47C,
 H47D), C49(H49C,H49D), C50(H50C,H50D), C51(H51C,H51D), C52(H52C,H52D),
 C53(H53C,H53D), C17A(H17A,H17B), C18A(H18A,H18B), C28A(H28A,H28B), C29A(H29A,
 H29B), C30A(H30A,H30B), C31A(H31A,H31B), C31A(H31C,H31D), C32A(H32A,H32B),
 C33A(H33A,H33B), C34A(H34A,H34B), C32B(H32C,H32D), C33B(H33C,H33D), C34B(H34C,
 H34D), C37A(H37A,H37B), C38A(H38A,H38B), C39A(H39A,H39B), C40A(H40A,H40B),
 C41A(H41A,H41B), C43A(H43A,H43B), C44A(H44A,H44B), C45A(H45A,H45B), C46A(H46A,
 H46B), C47A(H47A,H47B), C49A(H49A,H49B), C50A(H50A,H50B), C51A(H51A,H51B),
 C52A(H52A,H52B), C53A(H53A,H53B)
6.c Me refined with riding coordinates:
 C35A(H35A,H35B,H35C), C35A(H35D,H35E,H35F)
6.d Aromatic/amide H refined with riding coordinates:
 C2(H2), C5(H5), C6(H6), C7(H7), C8(H8), C11(H11), C12(H12), C13(H13),
 C14(H14), C15(H15), C21(H21), C23(H23), C3A(H3A), C4A(H4A), C5A(H5A), C6A(H6A),
  C9A(H9A), C11A(H11A), C12A(H12A), C13A(H13A), C14A(H14A), C15A(H15A),
 C21A(H21A), C23A(H23A)
6.e Idealised Me refined as rotating group:
 C25(H25D,H25E,H25F), C26(H26D,H26E,H26F), C27(H27D,H27E,H27F), C35(H35G,H35H,
 H35I), C25A(H25A,H25B,H25C), C26A(H26A,H26B,H26C), C27A(H27A,H27B,H27C)
;
_olex2_exptl_crystal_mounting_method 'mounted on a nylon loop'
_olex2_submission_special_instructions 'No special instructions were received'

loop_
_space_group_symop_operation_xyz
'x, y, z'
'-x, -y, -z'

loop_
_atom_site_label
_atom_site_type_symbol
_atom_site_fract_x
_atom_site_fract_y
_atom_site_fract_z
_atom_site_U_iso_or_equiv
_atom_site_adp_type
_atom_site_occupancy
_atom_site_site_symmetry_order
_atom_site_calc_flag
_atom_site_refinement_flags_posn
_atom_site_refinement_flags_adp
_atom_site_refinement_flags_occupancy
_atom_site_disorder_assembly
_atom_site_disorder_group
C1 C 0.7662(5) 0.2488(4) 0.3997(2) 0.0329(12) Uani 1 1 d . . . . .
C2 C 0.7714(4) 0.2055(4) 0.3550(2) 0.0313(12) Uani 1 1 d . . . . .
H2 H 0.7149 0.1912 0.3487 0.038 Uiso 1 1 calc R . . . .
C3 C 0.8657(5) 0.1889(4) 0.3242(2) 0.0341(13) Uani 1 1 d . . . . .
C4 C 0.9306(5) 0.2191(4) 0.3462(2) 0.0349(13) Uani 1 1 d . . . . .
C5 C 1.0349(4) 0.2142(4) 0.3326(3) 0.0405(15) Uani 1 1 d . . . . .
H5 H 1.0757 0.1861 0.3036 0.049 Uiso 1 1 calc R . . . .
C6 C 1.0806(5) 0.2498(5) 0.3607(3) 0.0464(16) Uani 1 1 d . . . . .
H6 H 1.1517 0.2467 0.3506 0.056 Uiso 1 1 calc R . . . .
C7 C 1.0212(5) 0.2898(4) 0.4038(3) 0.0419(15) Uani 1 1 d . . . . .
H7 H 1.0514 0.3152 0.4225 0.050 Uiso 1 1 calc R . . . .
C8 C 0.9162(5) 0.2927(4) 0.4197(2) 0.0394(14) Uani 1 1 d . . . . .
H8 H 0.8764 0.3184 0.4501 0.047 Uiso 1 1 calc R . . . .
C9 C 0.8717(5) 0.2584(4) 0.3915(2) 0.0357(13) Uani 1 1 d . . . . .
C10 C 0.8950(5) 0.1460(4) 0.2763(2) 0.0396(15) Uani 1 1 d . . . . .
C11 C 0.8499(5) 0.0819(4) 0.2788(2) 0.0395(14) Uani 1 1 d . . . . .
H11 H 0.8015 0.0652 0.3122 0.047 Uiso 1 1 calc R . . . .
C12 C 0.8740(6) 0.0420(6) 0.2339(3) 0.059(2) Uani 1 1 d . . . . .
H12 H 0.8423 -0.0015 0.2367 0.071 Uiso 1 1 calc R . . . .
C13 C 0.9447(6) 0.0656(5) 0.1845(3) 0.055(2) Uani 1 1 d . . . . .
H13 H 0.9612 0.0392 0.1532 0.066 Uiso 1 1 calc R . . . .
C14 C 0.9909(6) 0.1293(6) 0.1821(3) 0.056(2) Uani 1 1 d . . . . .
H14 H 1.0403 0.1455 0.1492 0.067 Uiso 1 1 calc R . . . .
C15 C 0.9655(5) 0.1683(5) 0.2267(3) 0.0447(16) Uani 1 1 d . . . . .
H15 H 0.9970 0.2119 0.2237 0.054 Uiso 1 1 calc R . . . .
C16 C 0.5821(4) 0.4063(4) 0.4020(2) 0.0323(13) Uani 1 1 d . . . . .
C17 C 0.4561(5) 0.5407(4) 0.3838(3) 0.0490(18) Uani 1 1 d . . . . .
H17C H 0.4475 0.5810 0.4074 0.059 Uiso 1 1 calc R . . . .
H17D H 0.3912 0.5544 0.3675 0.059 Uiso 1 1 calc R . . . .
C18 C 0.5463(5) 0.5461(4) 0.3347(3) 0.054(2) Uani 1 1 d . . . . .
H18C H 0.5259 0.5543 0.2959 0.065 Uiso 1 1 calc R . . . .
H18D H 0.5737 0.5950 0.3313 0.065 Uiso 1 1 calc R . . . .
C19 C 0.7173(5) 0.4416(4) 0.3148(2) 0.0397(16) Uani 1 1 d . . . . .
C20 C 0.7988(5) 0.4689(4) 0.3187(2) 0.0377(14) Uani 1 1 d . . . . .
C21 C 0.8865(5) 0.4539(4) 0.2779(2) 0.0366(14) Uani 1 1 d . . . . .
H21 H 0.9440 0.4711 0.2797 0.044 Uiso 1 1 calc R . . . .
C22 C 0.8926(5) 0.4146(4) 0.2347(2) 0.0353(14) Uani 1 1 d . . . . .
C23 C 0.8100(5) 0.3899(4) 0.2318(2) 0.0346(13) Uani 1 1 d . . . . .
H23 H 0.8142 0.3632 0.2021 0.041 Uiso 1 1 calc R . . . .
C24 C 0.7209(5) 0.4027(4) 0.2709(2) 0.0366(14) Uani 1 1 d . . . . .
C25 C 0.6313(5) 0.3760(5) 0.2667(2) 0.0441(16) Uani 1 1 d . . . . .
H25D H 0.5764 0.4285 0.2511 0.066 Uiso 1 1 calc GR . . . .
H25E H 0.6058 0.3431 0.3064 0.066 Uiso 1 1 calc GR . . . .
H25F H 0.6526 0.3389 0.2400 0.066 Uiso 1 1 calc GR . . . .
C26 C 0.7932(6) 0.5103(5) 0.3649(3) 0.0472(16) Uani 1 1 d . . . . .
H26D H 0.8627 0.5091 0.3684 0.071 Uiso 1 1 calc GR . . . .
H26E H 0.7627 0.4780 0.4032 0.071 Uiso 1 1 calc GR . . . .
H26F H 0.7506 0.5714 0.3537 0.071 Uiso 1 1 calc GR . . . .
C27 C 0.9922(5) 0.3986(4) 0.1932(3) 0.0442(16) Uani 1 1 d . . . . .
H27D H 0.9829 0.3768 0.1625 0.066 Uiso 1 1 calc GR . . . .
H27E H 1.0469 0.3549 0.2159 0.066 Uiso 1 1 calc GR . . . .
H27F H 1.0113 0.4537 0.1743 0.066 Uiso 1 1 calc GR . . . .
C28 C 0.4234(4) 0.4166(4) 0.4738(2) 0.0359(14) Uani 1 1 d . . . . .
H28C H 0.4198 0.4483 0.5024 0.043 Uiso 1 1 calc R . . . .
H28D H 0.4567 0.3536 0.4917 0.043 Uiso 1 1 calc R . . . .
C29 C 0.3174(5) 0.4267(5) 0.4649(3) 0.0528(19) Uani 1 1 d . . . . .
H29C H 0.3210 0.4039 0.4315 0.063 Uiso 1 1 calc R . . . .
H29D H 0.2803 0.4901 0.4534 0.063 Uiso 1 1 calc R . . . .
C30 C 0.2568(6) 0.3804(6) 0.5186(3) 0.0535(19) Uani 1 1 d . . . . .
H30C H 0.2606 0.3990 0.5527 0.064 Uiso 1 1 calc R . . . .
H30D H 0.2918 0.3167 0.5276 0.064 Uiso 1 1 calc R . . . .
C31 C 0.1454(6) 0.3931(6) 0.5163(4) 0.074(3) Uani 1 1 d . . . . .
H31E H 0.1398 0.3773 0.4814 0.088 Uiso 1 1 calc R . . . .
H31F H 0.1080 0.4559 0.5107 0.088 Uiso 1 1 calc R . . . .
C32 C 0.0929(7) 0.3370(8) 0.5735(4) 0.086(3) Uani 1 1 d . . . . .
H32E H 0.1227 0.2745 0.5744 0.103 Uiso 1 1 calc R . . . .
H32F H 0.1123 0.3436 0.6085 0.103 Uiso 1 1 calc R . . . .
C33 C -0.0171(7) 0.3553(7) 0.5813(4) 0.080(3) Uani 1 1 d . . . . .
H33E H -0.0378 0.3477 0.5471 0.096 Uiso 1 1 calc R . . . .
H33F H -0.0483 0.4174 0.5810 0.096 Uiso 1 1 calc R . . . .
C34 C -0.0592(8) 0.2971(8) 0.6384(4) 0.083(3) Uani 1 1 d . . . . .
H34E H -0.0372 0.3032 0.6727 0.099 Uiso 1 1 calc R . . . .
H34F H -0.0303 0.2350 0.6383 0.099 Uiso 1 1 calc R . . . .
C35 C -0.1809(7) 0.3215(7) 0.6461(4) 0.087(3) Uani 1 1 d . . . . .
H35G H -0.2098 0.3826 0.6469 0.130 Uiso 1 1 calc GR . . . .
H35H H -0.2054 0.2827 0.6834 0.130 Uiso 1 1 calc GR . . . .
H35I H -0.2029 0.3143 0.6126 0.130 Uiso 1 1 calc GR . . . .
C36 C 0.5693(4) 0.1483(4) 0.5988(2) 0.0319(12) Uani 1 1 d . . . . .
H36 H 0.5853 0.0898 0.6295 0.038 Uiso 1 1 calc R . . . .
C37 C 0.5665(5) 0.2168(4) 0.6281(2) 0.0349(13) Uani 1 1 d . . . . .
H37C H 0.5470 0.2764 0.5999 0.042 Uiso 1 1 calc R . . . .
H37D H 0.6355 0.2063 0.6386 0.042 Uiso 1 1 calc R . . . .
C38 C 0.4875(5) 0.2099(4) 0.6845(2) 0.0395(14) Uani 1 1 d . . . . .
H38C H 0.5082 0.1506 0.7128 0.047 Uiso 1 1 calc R . . . .
H38D H 0.4861 0.2533 0.7040 0.047 Uiso 1 1 calc R . . . .
C39 C 0.3808(5) 0.2266(4) 0.6691(2) 0.0432(16) Uani 1 1 d . . . . .
H39C H 0.3314 0.2200 0.7060 0.052 Uiso 1 1 calc R . . . .
H39D H 0.3578 0.2875 0.6432 0.052 Uiso 1 1 calc R . . . .
C40 C 0.3824(5) 0.1623(4) 0.6374(2) 0.0385(14) Uani 1 1 d . . . . .
H40C H 0.3136 0.1768 0.6253 0.046 Uiso 1 1 calc R . . . .
H40D H 0.3967 0.1023 0.6654 0.046 Uiso 1 1 calc R . . . .
C41 C 0.4631(5) 0.1637(4) 0.5825(2) 0.0373(14) Uani 1 1 d . . . . .
H41C H 0.4651 0.1175 0.5653 0.045 Uiso 1 1 calc R . . . .
H41D H 0.4441 0.2212 0.5520 0.045 Uiso 1 1 calc R . . . .
C42 C 0.6654(4) 0.0443(4) 0.5190(2) 0.0313(12) Uani 1 1 d . . . . .
H42 H 0.5944 0.0595 0.5087 0.038 Uiso 1 1 calc R . . . .
C43 C 0.6766(6) -0.0406(4) 0.5719(3) 0.0464(17) Uani 1 1 d . . . . .
H43C H 0.7480 -0.0623 0.5818 0.056 Uiso 1 1 calc R . . . .
H43D H 0.6296 -0.0275 0.6072 0.056 Uiso 1 1 calc R . . . .
C44 C 0.6511(5) -0.1112(4) 0.5565(3) 0.0440(15) Uani 1 1 d . . . . .
H44C H 0.5785 -0.0907 0.5486 0.053 Uiso 1 1 calc R . . . .
H44D H 0.6592 -0.1652 0.5906 0.053 Uiso 1 1 calc R . . . .
C45 C 0.7219(5) -0.1320(4) 0.5016(3) 0.0411(14) Uani 1 1 d . . . . .
H45C H 0.7937 -0.1582 0.5109 0.049 Uiso 1 1 calc R . . . .
H45D H 0.7017 -0.1755 0.4909 0.049 Uiso 1 1 calc R . . . .
C46 C 0.7158(5) -0.0496(4) 0.4492(3) 0.0410(15) Uani 1 1 d . . . . .
H46C H 0.6463 -0.0278 0.4367 0.049 Uiso 1 1 calc R . . . .
H46D H 0.7663 -0.0639 0.4154 0.049 Uiso 1 1 calc R . . . .
C47 C 0.7379(5) 0.0226(4) 0.4653(2) 0.0403(15) Uani 1 1 d . . . . .
H47C H 0.8099 0.0031 0.4740 0.048 Uiso 1 1 calc R . . . .
H47D H 0.7302 0.0762 0.4309 0.048 Uiso 1 1 calc R . . . .
C48 C 0.7899(4) 0.1186(4) 0.5674(2) 0.0302(12) Uani 1 1 d . . . . .
H48 H 0.7881 0.1761 0.5715 0.036 Uiso 1 1 calc R . . . .
C49 C 0.8901(4) 0.0946(4) 0.5258(2) 0.0346(13) Uani 1 1 d . . . . .
H49C H 0.9063 0.0326 0.5264 0.041 Uiso 1 1 calc R . . . .
H49D H 0.8815 0.1322 0.4844 0.041 Uiso 1 1 calc R . . . .
C50 C 0.9763(5) 0.1080(4) 0.5466(3) 0.0407(15) Uani 1 1 d . . . . .
H50C H 0.9596 0.1700 0.5461 0.049 Uiso 1 1 calc R . . . .
H50D H 1.0404 0.0950 0.5192 0.049 Uiso 1 1 calc R . . . .
C51 C 0.9929(5) 0.0481(5) 0.6095(3) 0.0422(15) Uani 1 1 d . . . . .
H51C H 1.0470 0.0603 0.6233 0.051 Uiso 1 1 calc R . . . .
H51D H 1.0170 -0.0139 0.6091 0.051 Uiso 1 1 calc R . . . .
C52 C 0.8935(5) 0.0617(5) 0.6531(3) 0.0418(15) Uani 1 1 d . . . . .
H52C H 0.9047 0.0174 0.6923 0.050 Uiso 1 1 calc R . . . .
H52D H 0.8755 0.1206 0.6587 0.050 Uiso 1 1 calc R . . . .
C53 C 0.8050(5) 0.0535(4) 0.6299(2) 0.0398(14) Uani 1 1 d . . . . .
H53C H 0.7409 0.0657 0.6575 0.048 Uiso 1 1 calc R . . . .
H53D H 0.8199 -0.0072 0.6280 0.048 Uiso 1 1 calc R . . . .
C1A C 0.3890(4) 0.2408(4) 0.0958(2) 0.0341(13) Uani 1 1 d . . . . .
C2A C 0.4951(5) 0.2339(4) 0.1043(2) 0.0405(15) Uani 1 1 d . . . . .
C3A C 0.5903(5) 0.2007(4) 0.0752(3) 0.0424(15) Uani 1 1 d . . . . .
H3A H 0.5962 0.1753 0.0445 0.051 Uiso 1 1 calc R . . . .
C4A C 0.6790(5) 0.2056(5) 0.0924(3) 0.0510(18) Uani 1 1 d . . . . .
H4A H 0.7452 0.1810 0.0739 0.061 Uiso 1 1 calc R . . . .
C5A C 0.6720(6) 0.2439(5) 0.1339(3) 0.0526(18) Uani 1 1 d . . . . .
H5A H 0.7323 0.2488 0.1433 0.063 Uiso 1 1 calc R . . . .
C6A C 0.5733(5) 0.2775(5) 0.1642(3) 0.0461(16) Uani 1 1 d . . . . .
H6A H 0.5669 0.3049 0.1939 0.055 Uiso 1 1 calc R . . . .
C7A C 0.4885(5) 0.2692(4) 0.1496(2) 0.0357(13) Uani 1 1 d . . . . .
C8A C 0.3778(5) 0.3007(4) 0.1719(2) 0.0351(13) Uani 1 1 d . . . . .
C9A C 0.3210(5) 0.2829(4) 0.1419(2) 0.0370(14) Uani 1 1 d . . . . .
H9A H 0.2481 0.2951 0.1489 0.044 Uiso 1 1 calc R . . . .
C10A C 0.3352(5) 0.3426(4) 0.2212(2) 0.0381(14) Uani 1 1 d . . . . .
C11A C 0.3855(5) 0.3197(5) 0.2705(3) 0.0486(16) Uani 1 1 d . . . . .
H11A H 0.4511 0.2777 0.2728 0.058 Uiso 1 1 calc R . . . .
C12A C 0.3401(6) 0.3579(5) 0.3166(3) 0.0556(19) Uani 1 1 d . . . . .
H12A H 0.3739 0.3402 0.3508 0.067 Uiso 1 1 calc R . . . .
C13A C 0.2473(6) 0.4207(5) 0.3127(3) 0.0501(17) Uani 1 1 d . . . . .
H13A H 0.2174 0.4471 0.3440 0.060 Uiso 1 1 calc R . . . .
C14A C 0.1956(6) 0.4465(5) 0.2625(3) 0.0486(17) Uani 1 1 d . . . . .
H14A H 0.1316 0.4906 0.2594 0.058 Uiso 1 1 calc R . . . .
C15A C 0.2397(5) 0.4063(5) 0.2177(3) 0.0410(15) Uani 1 1 d . . . . .
H15A H 0.2047 0.4221 0.1842 0.049 Uiso 1 1 calc R . . . .
C16A C 0.3357(5) 0.0855(4) 0.0882(2) 0.0360(14) Uani 1 1 d . . . . .
C17A C 0.2982(5) -0.0471(4) 0.1044(3) 0.0469(17) Uani 1 1 d . . . . .
H17A H 0.3298 -0.0879 0.0797 0.056 Uiso 1 1 calc R . . . .
H17B H 0.2302 -0.0555 0.1246 0.056 Uiso 1 1 calc R . . . .
C18A C 0.3662(6) -0.0603(5) 0.1481(3) 0.059(2) Uani 1 1 d . . . . .
H18A H 0.3333 -0.0801 0.1894 0.070 Uiso 1 1 calc R . . . .
H18B H 0.4329 -0.1040 0.1422 0.070 Uiso 1 1 calc R . . . .
C19A C 0.4294(5) 0.0429(4) 0.1752(2) 0.0403(16) Uani 1 1 d . . . . .
C20A C 0.3686(5) 0.0780(4) 0.2208(2) 0.0392(15) Uani 1 1 d . . . . .
C21A C 0.4165(5) 0.0910(4) 0.2600(3) 0.0416(15) Uani 1 1 d . . . . .
H21A H 0.3751 0.1160 0.2903 0.050 Uiso 1 1 calc R . . . .
C22A C 0.5215(5) 0.0693(4) 0.2568(2) 0.0388(14) Uani 1 1 d . . . . .
C23A C 0.5798(5) 0.0321(4) 0.2113(3) 0.0416(15) Uani 1 1 d . . . . .
H23A H 0.6528 0.0152 0.2086 0.050 Uiso 1 1 calc R . . . .
C24A C 0.5359(5) 0.0192(4) 0.1709(2) 0.0390(15) Uani 1 1 d . . . . .
C25A C 0.6016(5) -0.0199(5) 0.1226(3) 0.0498(18) Uani 1 1 d . . . . .
H25A H 0.6740 -0.0254 0.1230 0.075 Uiso 1 1 calc GR . . . .
H25B H 0.5805 0.0183 0.0839 0.075 Uiso 1 1 calc GR . . . .
H25C H 0.5931 -0.0781 0.1295 0.075 Uiso 1 1 calc GR . . . .
C26A C 0.2528(5) 0.1032(5) 0.2253(3) 0.0485(18) Uani 1 1 d . . . . .
H26A H 0.2308 0.1445 0.1875 0.073 Uiso 1 1 calc GR . . . .
H26B H 0.2223 0.1310 0.2573 0.073 Uiso 1 1 calc GR . . . .
H26C H 0.2302 0.0505 0.2341 0.073 Uiso 1 1 calc GR . . . .
C27A C 0.5730(6) 0.0862(5) 0.2984(3) 0.0564(19) Uani 1 1 d . . . . .
H27A H 0.5971 0.1386 0.2780 0.085 Uiso 1 1 calc GR . . . .
H27B H 0.6318 0.0355 0.3111 0.085 Uiso 1 1 calc GR . . . .
H27C H 0.5237 0.0955 0.3334 0.085 Uiso 1 1 calc GR . . . .
C28A C 0.2374(6) 0.0823(5) 0.0147(3) 0.0495(18) Uani 1 1 d . . . . .
H28A H 0.2707 0.0448 -0.0121 0.059 Uiso 1 1 calc R . . . .
H28B H 0.2477 0.1411 -0.0062 0.059 Uiso 1 1 calc R . . . .
C29A C 0.1231(6) 0.0909(5) 0.0262(3) 0.0482(16) Uani 1 1 d . . . . .
H29A H 0.1131 0.0325 0.0495 0.058 Uiso 1 1 calc R . . . .
H29B H 0.0898 0.1309 0.0513 0.058 Uiso 1 1 calc R . . . .
C30A C 0.0675(7) 0.1242(6) -0.0278(3) 0.065(2) Uani 1 1 d . . . . .
H30A H 0.0991 0.0834 -0.0524 0.078 Uiso 1 1 calc R . . . .
H30B H 0.0784 0.1820 -0.0517 0.078 Uiso 1 1 calc R . . . .
C31A C -0.0483(7) 0.1342(6) -0.0145(4) 0.072(2) Uani 1 1 d D U . . .
H31A H -0.0767 0.1605 0.0188 0.086 Uiso 0.677(13) 1 calc R . P A 1
H31B H -0.0591 0.0750 -0.0011 0.086 Uiso 0.677(13) 1 calc R . P A 1
H31C H -0.0602 0.0855 0.0209 0.086 Uiso 0.323(13) 1 calc R . P A 2
H31D H -0.0825 0.1895 -0.0037 0.086 Uiso 0.323(13) 1 calc R . P A 2
C32A C -0.1089(10) 0.1907(8) -0.0672(5) 0.069(3) Uani 0.677(13) 1 d D U P A 1
H32A H -0.1817 0.1899 -0.0543 0.083 Uiso 0.677(13) 1 calc R . P A 1
H32B H -0.1072 0.2520 -0.0759 0.083 Uiso 0.677(13) 1 calc R . P A 1
C33A C -0.0752(11) 0.1666(9) -0.1242(5) 0.075(3) Uani 0.677(13) 1 d D U P A 1
H33A H -0.0697 0.1037 -0.1155 0.090 Uiso 0.677(13) 1 calc R . P A 1
H33B H -0.0057 0.1745 -0.1403 0.090 Uiso 0.677(13) 1 calc R . P A 1
C34A C -0.1468(12) 0.2200(7) -0.1719(6) 0.085(3) Uani 0.677(13) 1 d D U P A 1
H34A H -0.1270 0.1917 -0.2043 0.101 Uiso 0.677(13) 1 calc R . P A 1
H34B H -0.2181 0.2183 -0.1543 0.101 Uiso 0.677(13) 1 calc R . P A 1
C32B C -0.101(2) 0.1353(18) -0.0632(9) 0.077(4) Uani 0.323(13) 1 d D U P A 2
H32C H -0.0611 0.0869 -0.0807 0.092 Uiso 0.323(13) 1 calc R . P A 2
H32D H -0.1710 0.1289 -0.0475 0.092 Uiso 0.323(13) 1 calc R . P A 2
C33B C -0.105(2) 0.2226(17) -0.1088(12) 0.088(5) Uani 0.323(13) 1 d D U P A 2
H33C H -0.0357 0.2221 -0.1314 0.105 Uiso 0.323(13) 1 calc R . P A 2
H33D H -0.1258 0.2691 -0.0887 0.105 Uiso 0.323(13) 1 calc R . P A 2
C34B C -0.180(2) 0.2423(17) -0.1509(11) 0.091(5) Uani 0.323(13) 1 d D U P A 2
H34C H -0.2527 0.2622 -0.1333 0.109 Uiso 0.323(13) 1 calc R . P A 2
H34D H -0.1717 0.1917 -0.1654 0.109 Uiso 0.323(13) 1 calc R . P A 2
C35A C -0.1453(9) 0.3156(6) -0.1988(4) 0.094(3) Uani 1 1 d D U . . .
H35A H -0.1678 0.3451 -0.1674 0.141 Uiso 0.677(13) 1 calc R . P A 1
H35B H -0.1919 0.3452 -0.2294 0.141 Uiso 0.677(13) 1 calc R . P A 1
H35C H -0.0752 0.3182 -0.2168 0.141 Uiso 0.677(13) 1 calc R . P A 1
H35D H -0.1544 0.3638 -0.1824 0.141 Uiso 0.323(13) 1 calc R . P A 2
H35E H -0.1862 0.3370 -0.2318 0.141 Uiso 0.323(13) 1 calc R . P A 2
H35F H -0.0724 0.2939 -0.2132 0.141 Uiso 0.323(13) 1 calc R . P A 2
C36A C 0.4409(4) 0.3786(4) -0.0694(2) 0.0359(14) Uani 1 1 d . . . . .
H36A H 0.4903 0.3213 -0.0725 0.043 Uiso 1 1 calc R . . . .
C37A C 0.4526(5) 0.4438(5) -0.1326(2) 0.0425(15) Uani 1 1 d . . . . .
H37A H 0.4249 0.4286 -0.1609 0.051 Uiso 1 1 calc R . . . .
H37B H 0.4134 0.5044 -0.1318 0.051 Uiso 1 1 calc R . . . .
C38A C 0.5674(5) 0.4384(5) -0.1529(3) 0.0483(17) Uani 1 1 d . . . . .
H38A H 0.6053 0.3786 -0.1560 0.058 Uiso 1 1 calc R . . . .
H38B H 0.5753 0.4805 -0.1929 0.058 Uiso 1 1 calc R . . . .
C39A C 0.6130(5) 0.4589(5) -0.1095(3) 0.0454(16) Uani 1 1 d . . . . .
H39A H 0.5799 0.5207 -0.1094 0.055 Uiso 1 1 calc R . . . .
H39B H 0.6876 0.4517 -0.1224 0.055 Uiso 1 1 calc R . . . .
C40A C 0.5964(5) 0.3974(4) -0.0465(3) 0.0424(15) Uani 1 1 d . . . . .
H40A H 0.6338 0.3361 -0.0461 0.051 Uiso 1 1 calc R . . . .
H40B H 0.6247 0.4126 -0.0185 0.051 Uiso 1 1 calc R . . . .
C41A C 0.4832(5) 0.4050(4) -0.0264(2) 0.0352(13) Uani 1 1 d . . . . .
H41A H 0.4454 0.4661 -0.0262 0.042 Uiso 1 1 calc R . . . .
H41B H 0.4736 0.3659 0.0146 0.042 Uiso 1 1 calc R . . . .
C42A C 0.2686(5) 0.3503(4) -0.1034(2) 0.0371(14) Uani 1 1 d . . . . .
H42A H 0.2666 0.4078 -0.1346 0.045 Uiso 1 1 calc R . . . .
C43A C 0.3430(5) 0.2783(4) -0.1302(2) 0.0393(14) Uani 1 1 d . . . . .
H43A H 0.4130 0.2865 -0.1398 0.047 Uiso 1 1 calc R . . . .
H43B H 0.3463 0.2200 -0.1008 0.047 Uiso 1 1 calc R . . . .
C44A C 0.3063(6) 0.2826(5) -0.1869(2) 0.0532(19) Uani 1 1 d . . . . .
H44A H 0.3081 0.3394 -0.2171 0.064 Uiso 1 1 calc R . . . .
H44B H 0.3537 0.2351 -0.2032 0.064 Uiso 1 1 calc R . . . .
C45A C 0.1977(5) 0.2733(5) -0.1745(3) 0.0479(17) Uani 1 1 d . . . . .
H45A H 0.1975 0.2137 -0.1480 0.057 Uiso 1 1 calc R . . . .
H45B H 0.1744 0.2807 -0.2123 0.057 Uiso 1 1 calc R . . . .
C46A C 0.1239(5) 0.3415(4) -0.1452(2) 0.0408(15) Uani 1 1 d . . . . .
H46A H 0.0553 0.3304 -0.1343 0.049 Uiso 1 1 calc R . . . .
H46B H 0.1163 0.4005 -0.1742 0.049 Uiso 1 1 calc R . . . .
C47A C 0.1600(5) 0.3404(4) -0.0897(2) 0.0363(13) Uani 1 1 d . . . . .
H47A H 0.1125 0.3889 -0.0743 0.044 Uiso 1 1 calc R . . . .
H47B H 0.1586 0.2843 -0.0584 0.044 Uiso 1 1 calc R . . . .
C48A C 0.2171(4) 0.4508(4) -0.0203(2) 0.0312(12) Uani 1 1 d . . . . .
H48A H 0.1501 0.4361 -0.0117 0.037 Uiso 1 1 calc R . . . .
C49A C 0.2270(5) 0.4691(4) 0.0357(2) 0.0349(13) Uani 1 1 d . . . . .
H49A H 0.2335 0.4146 0.0694 0.042 Uiso 1 1 calc R . . . .
H49B H 0.2900 0.4880 0.0292 0.042 Uiso 1 1 calc R . . . .
C50A C 0.1333(5) 0.5405(4) 0.0511(2) 0.0381(14) Uani 1 1 d . . . . .
H50A H 0.0713 0.5192 0.0609 0.046 Uiso 1 1 calc R . . . .
H50B H 0.1424 0.5524 0.0868 0.046 Uiso 1 1 calc R . . . .
C51A C 0.1172(5) 0.6252(4) 0.0001(2) 0.0381(14) Uani 1 1 d . . . . .
H51A H 0.1752 0.6506 -0.0066 0.046 Uiso 1 1 calc R . . . .
H51B H 0.0529 0.6682 0.0105 0.046 Uiso 1 1 calc R . . . .
C52A C 0.1106(5) 0.6073(5) -0.0567(3) 0.0467(16) Uani 1 1 d . . . . .
H52A H 0.0473 0.5894 -0.0516 0.056 Uiso 1 1 calc R . . . .
H52B H 0.1058 0.6620 -0.0902 0.056 Uiso 1 1 calc R . . . .
C53A C 0.2032(5) 0.5361(4) -0.0717(2) 0.0437(16) Uani 1 1 d . . . . .
H53A H 0.2657 0.5565 -0.0807 0.052 Uiso 1 1 calc R . . . .
H53B H 0.1946 0.5247 -0.1077 0.052 Uiso 1 1 calc R . . . .
N1 N 0.6226(4) 0.4605(3) 0.3542(2) 0.0396(13) Uani 1 1 d . . . . .
N2 N 0.4870(4) 0.4493(3) 0.4193(2) 0.0388(12) Uani 1 1 d . . . . .
N1A N 0.3804(4) 0.0274(3) 0.1353(2) 0.0372(11) Uani 1 1 d . . . . .
N2A N 0.2887(4) 0.0452(3) 0.0680(2) 0.0428(13) Uani 1 1 d . . . . .
P1 P 0.67253(11) 0.14202(9) 0.53465(5) 0.0276(3) Uani 1 1 d . . . . .
P1A P 0.31541(11) 0.35410(9) -0.03774(5) 0.0295(3) Uani 1 1 d . . . . .
Cl1 Cl 0.70005(11) 0.34826(9) 0.50729(5) 0.0346(3) Uani 1 1 d . . . . .
Cl2 Cl 0.53762(10) 0.22796(9) 0.41598(5) 0.0340(3) Uani 1 1 d . . . . .
Cl1A Cl 0.15653(10) 0.26295(9) 0.07767(5) 0.0344(3) Uani 1 1 d . . . . .
Cl2A Cl 0.48924(11) 0.14965(10) -0.01554(6) 0.0410(4) Uani 1 1 d . . . . .
Ru1 Ru 0.64683(3) 0.27923(3) 0.45182(2) 0.02860(12) Uani 1 1 d . . . . .
Ru1A Ru 0.33584(3) 0.21394(3) 0.04155(2) 0.03070(12) Uani 1 1 d . . . . .

loop_
_atom_site_aniso_label
_atom_site_aniso_U_11
_atom_site_aniso_U_22
_atom_site_aniso_U_33
_atom_site_aniso_U_23
_atom_site_aniso_U_13
_atom_site_aniso_U_12
C1 0.045(3) 0.034(3) 0.018(2) -0.001(2) -0.007(2) -0.015(3)
C2 0.041(3) 0.018(3) 0.026(3) 0.002(2) -0.002(2) -0.007(2)
C3 0.048(3) 0.022(3) 0.024(3) 0.000(2) 0.002(2) -0.010(2)
C4 0.042(3) 0.031(3) 0.024(3) -0.004(2) 0.002(2) -0.008(2)
C5 0.033(3) 0.034(3) 0.038(3) -0.007(3) 0.008(2) 0.001(2)
C6 0.044(4) 0.046(4) 0.040(3) 0.002(3) -0.004(3) -0.016(3)
C7 0.041(3) 0.039(4) 0.035(3) 0.001(3) 0.002(3) -0.013(3)
C8 0.058(4) 0.030(3) 0.027(3) -0.004(2) -0.003(3) -0.014(3)
C9 0.042(3) 0.023(3) 0.032(3) -0.002(2) -0.002(2) -0.004(2)
C10 0.046(4) 0.037(3) 0.022(3) -0.004(2) 0.001(2) -0.004(3)
C11 0.042(3) 0.046(4) 0.028(3) -0.011(3) 0.003(2) -0.015(3)
C12 0.072(5) 0.067(5) 0.047(4) -0.029(4) 0.011(4) -0.029(4)
C13 0.066(5) 0.067(5) 0.044(4) -0.033(4) 0.019(3) -0.034(4)
C14 0.065(5) 0.064(5) 0.032(3) -0.018(3) 0.011(3) -0.017(4)
C15 0.057(4) 0.041(4) 0.035(3) -0.012(3) 0.008(3) -0.021(3)
C16 0.042(3) 0.026(3) 0.021(2) -0.006(2) 0.007(2) -0.007(2)
C17 0.054(4) 0.021(3) 0.046(3) -0.002(3) 0.008(3) 0.006(3)
C18 0.061(4) 0.029(3) 0.044(4) 0.005(3) 0.013(3) -0.005(3)
C19 0.049(4) 0.028(3) 0.019(2) 0.006(2) 0.005(2) -0.002(3)
C20 0.054(4) 0.023(3) 0.028(3) -0.002(2) 0.004(3) -0.011(3)
C21 0.037(3) 0.031(3) 0.030(3) 0.001(2) 0.000(2) -0.007(2)
C22 0.050(4) 0.022(3) 0.024(3) 0.000(2) 0.004(2) -0.011(2)
C23 0.050(4) 0.031(3) 0.017(2) 0.000(2) 0.001(2) -0.015(3)
C24 0.052(4) 0.034(3) 0.018(2) 0.006(2) -0.007(2) -0.019(3)
C25 0.050(4) 0.059(4) 0.025(3) -0.003(3) -0.001(3) -0.029(3)
C26 0.061(4) 0.035(4) 0.045(3) -0.010(3) -0.002(3) -0.017(3)
C27 0.048(4) 0.038(4) 0.032(3) 0.001(3) 0.004(3) -0.011(3)
C28 0.035(3) 0.028(3) 0.027(3) -0.004(2) 0.008(2) 0.002(2)
C29 0.053(4) 0.062(5) 0.031(3) 0.000(3) 0.002(3) -0.019(3)
C30 0.057(4) 0.067(5) 0.038(3) -0.020(3) 0.013(3) -0.027(4)
C31 0.048(5) 0.062(6) 0.083(6) 0.005(5) -0.008(4) -0.009(4)
C32 0.070(6) 0.101(8) 0.111(8) -0.067(7) 0.023(6) -0.039(6)
C33 0.061(5) 0.077(7) 0.085(6) -0.005(5) -0.019(5) -0.014(4)
C34 0.091(7) 0.090(8) 0.065(5) -0.019(5) 0.002(5) -0.033(6)
C35 0.060(6) 0.098(8) 0.089(7) -0.027(6) -0.014(5) -0.003(5)
C36 0.039(3) 0.030(3) 0.018(2) -0.001(2) 0.002(2) -0.008(2)
C37 0.046(3) 0.034(3) 0.024(3) -0.011(2) 0.006(2) -0.014(3)
C38 0.057(4) 0.038(3) 0.019(2) -0.008(2) 0.004(2) -0.013(3)
C39 0.047(4) 0.039(4) 0.028(3) -0.006(3) 0.004(3) -0.001(3)
C40 0.041(3) 0.038(3) 0.031(3) -0.009(3) 0.005(2) -0.012(3)
C41 0.045(3) 0.035(3) 0.027(3) -0.011(2) 0.004(2) -0.009(3)
C42 0.036(3) 0.030(3) 0.023(2) -0.005(2) 0.000(2) -0.008(2)
C43 0.071(5) 0.034(3) 0.026(3) -0.003(3) 0.005(3) -0.018(3)
C44 0.059(4) 0.028(3) 0.039(3) -0.006(3) 0.004(3) -0.013(3)
C45 0.050(4) 0.027(3) 0.043(3) -0.012(3) 0.001(3) -0.010(3)
C46 0.055(4) 0.033(3) 0.033(3) -0.013(3) -0.001(3) -0.007(3)
C47 0.059(4) 0.024(3) 0.027(3) -0.007(2) 0.015(3) -0.011(3)
C48 0.034(3) 0.025(3) 0.028(3) -0.007(2) -0.001(2) -0.006(2)
C49 0.039(3) 0.028(3) 0.023(2) 0.000(2) -0.001(2) -0.002(2)
C50 0.043(3) 0.031(3) 0.037(3) 0.000(3) 0.002(3) -0.011(3)
C51 0.036(3) 0.047(4) 0.037(3) -0.003(3) -0.004(3) -0.014(3)
C52 0.042(3) 0.042(4) 0.037(3) -0.004(3) -0.009(3) -0.012(3)
C53 0.044(3) 0.033(3) 0.032(3) -0.004(3) 0.001(3) -0.007(3)
C1A 0.039(3) 0.033(3) 0.024(3) 0.003(2) -0.003(2) -0.013(2)
C2A 0.047(4) 0.038(4) 0.029(3) -0.002(3) 0.003(3) -0.015(3)
C3A 0.049(4) 0.034(3) 0.040(3) -0.010(3) 0.001(3) -0.010(3)
C4A 0.040(4) 0.051(4) 0.054(4) -0.003(3) -0.009(3) -0.015(3)
C5A 0.049(4) 0.044(4) 0.054(4) -0.003(3) -0.011(3) -0.009(3)
C6A 0.045(4) 0.053(4) 0.040(3) -0.012(3) 0.000(3) -0.019(3)
C7A 0.046(3) 0.029(3) 0.028(3) -0.003(2) -0.006(2) -0.008(2)
C8A 0.043(3) 0.029(3) 0.027(3) -0.002(2) -0.009(2) -0.005(2)
C9A 0.053(4) 0.029(3) 0.021(2) 0.004(2) -0.007(2) -0.010(3)
C10A 0.047(4) 0.036(3) 0.029(3) -0.008(3) -0.003(2) -0.012(3)
C11A 0.054(4) 0.045(4) 0.041(3) -0.012(3) -0.010(3) -0.003(3)
C12A 0.077(5) 0.044(4) 0.044(4) -0.016(3) -0.015(3) -0.008(4)
C13A 0.063(5) 0.059(5) 0.035(3) -0.022(3) 0.000(3) -0.021(4)
C14A 0.056(4) 0.048(4) 0.041(3) -0.018(3) 0.001(3) -0.013(3)
C15A 0.047(4) 0.044(4) 0.028(3) -0.005(3) -0.004(3) -0.015(3)
C16A 0.042(3) 0.027(3) 0.027(3) -0.004(2) 0.008(2) -0.007(2)
C17A 0.056(4) 0.029(3) 0.045(3) -0.008(3) 0.009(3) -0.012(3)
C18A 0.080(5) 0.031(4) 0.060(4) 0.005(3) -0.017(4) -0.025(4)
C19A 0.048(4) 0.023(3) 0.032(3) 0.003(2) 0.014(3) -0.012(2)
C20A 0.044(3) 0.031(3) 0.027(3) 0.001(2) 0.008(2) -0.010(3)
C21A 0.052(4) 0.032(3) 0.029(3) 0.000(2) -0.004(3) -0.006(3)
C22A 0.047(4) 0.025(3) 0.029(3) 0.003(2) -0.002(2) -0.003(2)
C23A 0.034(3) 0.034(3) 0.039(3) 0.001(3) -0.002(2) -0.001(2)
C24A 0.047(4) 0.029(3) 0.026(3) 0.002(2) 0.004(2) -0.007(3)
C25A 0.049(4) 0.036(4) 0.045(3) -0.012(3) 0.011(3) 0.001(3)
C26A 0.046(4) 0.051(4) 0.026(3) 0.007(3) 0.009(3) -0.011(3)
C27A 0.082(5) 0.034(4) 0.042(4) -0.001(3) -0.008(3) -0.011(3)
C28A 0.082(5) 0.045(4) 0.026(3) -0.007(3) 0.003(3) -0.034(4)
C29A 0.069(5) 0.041(4) 0.035(3) -0.004(3) -0.008(3) -0.021(3)
C30A 0.079(6) 0.062(5) 0.058(4) -0.016(4) 0.009(4) -0.036(4)
C31A 0.093(6) 0.055(5) 0.078(4) -0.024(4) -0.020(4) -0.024(4)
C32A 0.091(6) 0.054(6) 0.076(5) -0.030(5) -0.017(5) -0.022(5)
C33A 0.108(7) 0.051(5) 0.066(5) -0.019(4) -0.009(5) -0.020(5)
C34A 0.112(7) 0.063(6) 0.061(5) -0.002(5) -0.008(5) -0.021(6)
C32B 0.104(9) 0.057(8) 0.075(7) -0.019(6) -0.025(6) -0.020(7)
C33B 0.122(10) 0.057(8) 0.067(7) -0.020(6) -0.008(7) -0.002(8)
C34B 0.125(9) 0.058(8) 0.066(7) -0.013(6) -0.010(7) -0.003(7)
C35A 0.129(7) 0.062(5) 0.070(5) -0.014(4) -0.006(5) -0.012(5)
C36A 0.032(3) 0.034(3) 0.029(3) -0.003(2) 0.005(2) -0.006(2)
C37A 0.051(4) 0.044(4) 0.028(3) -0.003(3) -0.004(3) -0.017(3)
C38A 0.053(4) 0.050(4) 0.030(3) 0.002(3) 0.009(3) -0.022(3)
C39A 0.034(3) 0.044(4) 0.047(4) 0.001(3) -0.001(3) -0.016(3)
C40A 0.043(4) 0.041(4) 0.036(3) -0.006(3) 0.001(3) -0.011(3)
C41A 0.045(3) 0.029(3) 0.029(3) -0.002(2) -0.005(2) -0.014(2)
C42A 0.041(3) 0.029(3) 0.029(3) -0.001(2) 0.002(2) -0.007(2)
C43A 0.043(3) 0.046(4) 0.025(3) -0.011(3) 0.007(2) -0.014(3)
C44A 0.074(5) 0.059(5) 0.019(3) -0.010(3) 0.007(3) -0.019(4)
C45A 0.067(5) 0.047(4) 0.028(3) -0.012(3) -0.002(3) -0.014(3)
C46A 0.042(3) 0.043(4) 0.028(3) -0.005(3) 0.003(2) -0.010(3)
C47A 0.046(3) 0.036(3) 0.025(3) -0.010(2) 0.005(2) -0.014(3)
C48A 0.030(3) 0.032(3) 0.029(3) -0.011(2) 0.001(2) -0.006(2)
C49A 0.048(3) 0.032(3) 0.021(2) -0.009(2) -0.005(2) -0.004(3)
C50A 0.040(3) 0.037(3) 0.030(3) -0.011(3) 0.003(2) -0.004(3)
C51A 0.049(4) 0.025(3) 0.036(3) -0.011(2) -0.004(3) -0.004(2)
C52A 0.054(4) 0.039(4) 0.037(3) -0.009(3) -0.011(3) 0.001(3)
C53A 0.070(5) 0.032(3) 0.024(3) -0.009(2) -0.006(3) -0.006(3)
N1 0.041(3) 0.031(3) 0.034(3) -0.009(2) 0.008(2) -0.003(2)
N2 0.039(3) 0.025(3) 0.036(3) -0.003(2) 0.002(2) 0.001(2)
N1A 0.044(3) 0.029(3) 0.034(2) -0.006(2) -0.002(2) -0.010(2)
N2A 0.066(4) 0.027(3) 0.029(2) -0.003(2) 0.002(2) -0.015(2)
P1 0.0349(7) 0.0207(6) 0.0185(6) -0.0021(5) 0.0032(5) -0.0047(5)
P1A 0.0367(8) 0.0236(7) 0.0194(6) -0.0025(5) 0.0041(5) -0.0062(5)
Cl1 0.0493(8) 0.0278(7) 0.0228(6) -0.0060(5) 0.0014(5) -0.0111(6)
Cl2 0.0366(7) 0.0314(7) 0.0277(6) -0.0035(5) -0.0010(5) -0.0088(5)
Cl1A 0.0369(7) 0.0350(7) 0.0259(6) -0.0079(5) 0.0050(5) -0.0101(5)
Cl2A 0.0456(8) 0.0340(7) 0.0279(6) -0.0066(6) 0.0066(6) -0.0010(6)
Ru1 0.0365(2) 0.0220(2) 0.01871(19) -0.00271(15) 0.00385(15) -0.00529(16)
Ru1A 0.0407(2) 0.0236(2) 0.01950(19) -0.00306(16) 0.00515(16) -0.00761(17)

loop_
_atom_type_symbol
_atom_type_description
_atom_type_scat_dispersion_real
_atom_type_scat_dispersion_imag
_atom_type_scat_source
C C 0.0181 0.0091 'International Tables Vol C Tables 4.2.6.8 and 6.1.1.4'
H H 0.0000 0.0000 'International Tables Vol C Tables 4.2.6.8 and 6.1.1.4'
N N 0.0311 0.0180 'International Tables Vol C Tables 4.2.6.8 and 6.1.1.4'
P P 0.2955 0.4335 'International Tables Vol C Tables 4.2.6.8 and 6.1.1.4'
Cl Cl 0.3639 0.7018 'International Tables Vol C Tables 4.2.6.8 and 6.1.1.4'
Ru Ru 0.0552 3.2960 'International Tables Vol C Tables 4.2.6.8 and 6.1.1.4'

loop_
_exptl_crystal_face_index_h
_exptl_crystal_face_index_k
_exptl_crystal_face_index_l
_exptl_crystal_face_perp_dist
_exptl_oxdiff_crystal_face_indexfrac_h
_exptl_oxdiff_crystal_face_indexfrac_k
_exptl_oxdiff_crystal_face_indexfrac_l
_exptl_oxdiff_crystal_face_x
_exptl_oxdiff_crystal_face_y
_exptl_oxdiff_crystal_face_z
-9 -6 -5 0.0171 -8.9971 -6.0038 -5.0021 -0.2465 0.0198 0.9948
9 5 6 0.0311 8.9976 5.0043 6.0026 0.3578 -0.0851 -0.9467
8 6 2 0.0410 7.9969 6.0025 2.0011 0.0296 -0.0056 -0.9406
1 5 -11 0.0697 0.9969 4.9963 -11.0036 -0.9234 0.1528 -0.4175
-1 -5 11 0.0697 -0.9969 -4.9963 11.0036 0.9234 -0.1528 0.4175
-2 9 9 0.0229 -2.0046 8.9992 8.9979 0.1215 1.0407 0.0013
2 -9 -9 0.0229 2.0046 -8.9992 -8.9979 -0.1215 -1.0407 -0.0013
-2 3 14 0.0534 -2.0012 3.0020 14.0010 0.7243 0.6314 0.2767
7 2 -7 0.0551 6.9988 2.0008 -6.9996 -0.3908 -0.4294 -0.8296
-4 7 1 0.0350 -4.0039 6.9967 0.9963 -0.3493 0.8679 0.1517
-2 -11 -2 0.0427 -1.9941 -10.9986 -1.9972 0.3363 -0.8134 0.5432

loop_
_geom_angle_atom_site_label_1
_geom_angle_atom_site_label_2
_geom_angle_atom_site_label_3
_geom_angle
C2 C1 C9 103.7(5)
C2 C1 Ru1 123.2(4)
C9 C1 Ru1 133.1(4)
C1 C2 H2 124.1
C3 C2 C1 111.8(6)
C3 C2 H2 124.1
C2 C3 C4 108.3(5)
C2 C3 C10 124.5(6)
C4 C3 C10 127.1(5)
C5 C4 C3 132.3(6)
C5 C4 C9 118.5(6)
C9 C4 C3 109.2(5)
C4 C5 H5 119.4
C4 C5 C6 121.2(6)
C6 C5 H5 119.4
C5 C6 H6 120.3
C7 C6 C5 119.4(6)
C7 C6 H6 120.3
C6 C7 H7 119.9
C6 C7 C8 120.3(7)
C8 C7 H7 119.9
C7 C8 H8 120.0
C9 C8 C7 119.9(6)
C9 C8 H8 120.0
C4 C9 C1 106.9(6)
C8 C9 C1 132.4(6)
C8 C9 C4 120.7(6)
C11 C10 C3 120.3(5)
C15 C10 C3 122.5(6)
C15 C10 C11 117.2(6)
C10 C11 H11 119.2
C12 C11 C10 121.7(6)
C12 C11 H11 119.2
C11 C12 H12 120.0
C11 C12 C13 120.1(7)
C13 C12 H12 120.0
C12 C13 H13 120.8
C12 C13 C14 118.4(6)
C14 C13 H13 120.8
C13 C14 H14 119.7
C15 C14 C13 120.6(6)
C15 C14 H14 119.7
C10 C15 H15 119.0
C14 C15 C10 122.1(7)
C14 C15 H15 119.0
N1 C16 Ru1 131.0(4)
N2 C16 N1 109.0(5)
N2 C16 Ru1 119.8(4)
H17C C17 H17D 109.2
C18 C17 H17C 111.3
C18 C17 H17D 111.3
N2 C17 H17C 111.3
N2 C17 H17D 111.3
N2 C17 C18 102.1(5)
C17 C18 H18C 111.1
C17 C18 H18D 111.1
H18C C18 H18D 109.0
N1 C18 C17 103.4(5)
N1 C18 H18C 111.1
N1 C18 H18D 111.1
C20 C19 C24 122.2(5)
C20 C19 N1 118.5(6)
C24 C19 N1 119.1(6)
C19 C20 C21 116.8(6)
C19 C20 C26 121.4(5)
C21 C20 C26 121.7(6)
C20 C21 H21 118.9
C22 C21 C20 122.1(6)
C22 C21 H21 118.9
C21 C22 C27 118.5(6)
C23 C22 C21 119.3(5)
C23 C22 C27 122.2(6)
C22 C23 H23 119.2
C22 C23 C24 121.6(6)
C24 C23 H23 119.2
C19 C24 C25 121.1(5)
C23 C24 C19 118.0(6)
C23 C24 C25 120.9(6)
C24 C25 H25D 109.5
C24 C25 H25E 109.5
C24 C25 H25F 109.5
H25D C25 H25E 109.5
H25D C25 H25F 109.5
H25E C25 H25F 109.5
C20 C26 H26D 109.5
C20 C26 H26E 109.5
C20 C26 H26F 109.5
H26D C26 H26E 109.5
H26D C26 H26F 109.5
H26E C26 H26F 109.5
C22 C27 H27D 109.5
C22 C27 H27E 109.5
C22 C27 H27F 109.5
H27D C27 H27E 109.5
H27D C27 H27F 109.5
H27E C27 H27F 109.5
H28C C28 H28D 107.7
C29 C28 H28C 108.8
C29 C28 H28D 108.8
N2 C28 H28C 108.8
N2 C28 H28D 108.8
N2 C28 C29 113.7(5)
C28 C29 H29C 108.8
C28 C29 H29D 108.8
C28 C29 C30 114.0(6)
H29C C29 H29D 107.6
C30 C29 H29C 108.8
C30 C29 H29D 108.8
C29 C30 H30C 107.7
C29 C30 H30D 107.7
C29 C30 C31 118.4(7)
H30C C30 H30D 107.1
C31 C30 H30C 107.7
C31 C30 H30D 107.7
C30 C31 H31E 108.9
C30 C31 H31F 108.9
C30 C31 C32 113.3(7)
H31E C31 H31F 107.7
C32 C31 H31E 108.9
C32 C31 H31F 108.9
C31 C32 H32E 107.7
C31 C32 H32F 107.7
H32E C32 H32F 107.1
C33 C32 C31 118.3(10)
C33 C32 H32E 107.7
C33 C32 H32F 107.7
C32 C33 H33E 108.9
C32 C33 H33F 108.9
C32 C33 C34 113.5(9)
H33E C33 H33F 107.7
C34 C33 H33E 108.9
C34 C33 H33F 108.9
C33 C34 H34E 109.3
C33 C34 H34F 109.3
C33 C34 C35 111.7(9)
H34E C34 H34F 107.9
C35 C34 H34E 109.3
C35 C34 H34F 109.3
C34 C35 H35G 109.5
C34 C35 H35H 109.5
C34 C35 H35I 109.5
H35G C35 H35H 109.5
H35G C35 H35I 109.5
H35H C35 H35I 109.5
C37 C36 H36 106.9
C37 C36 P1 112.9(4)
C41 C36 H36 106.9
C41 C36 C37 110.3(5)
C41 C36 P1 112.6(4)
P1 C36 H36 106.9
C36 C37 H37C 109.9
C36 C37 H37D 109.9
C36 C37 C38 109.1(5)
H37C C37 H37D 108.3
C38 C37 H37C 109.9
C38 C37 H37D 109.9
C37 C38 H38C 109.5
C37 C38 H38D 109.5
H38C C38 H38D 108.1
C39 C38 C37 110.7(5)
C39 C38 H38C 109.5
C39 C38 H38D 109.5
C38 C39 H39C 109.6
C38 C39 H39D 109.6
H39C C39 H39D 108.1
C40 C39 C38 110.2(5)
C40 C39 H39C 109.6
C40 C39 H39D 109.6
C39 C40 H40C 109.1
C39 C40 H40D 109.1
C39 C40 C41 112.6(5)
H40C C40 H40D 107.8
C41 C40 H40C 109.1
C41 C40 H40D 109.1
C36 C41 C40 110.5(5)
C36 C41 H41C 109.5
C36 C41 H41D 109.5
C40 C41 H41C 109.5
C40 C41 H41D 109.5
H41C C41 H41D 108.1
C43 C42 H42 105.6
C43 C42 P1 116.0(4)
C47 C42 H42 105.6
C47 C42 C43 108.6(5)
C47 C42 P1 114.6(4)
P1 C42 H42 105.6
C42 C43 H43C 109.5
C42 C43 H43D 109.5
H43C C43 H43D 108.1
C44 C43 C42 110.7(5)
C44 C43 H43C 109.5
C44 C43 H43D 109.5
C43 C44 H44C 109.5
C43 C44 H44D 109.5
C43 C44 C45 110.6(5)
H44C C44 H44D 108.1
C45 C44 H44C 109.5
C45 C44 H44D 109.5
C44 C45 H45C 109.5
C44 C45 H45D 109.5
H45C C45 H45D 108.0
C46 C45 C44 110.9(5)
C46 C45 H45C 109.5
C46 C45 H45D 109.5
C45 C46 H46C 109.3
C45 C46 H46D 109.3
C45 C46 C47 111.4(5)
H46C C46 H46D 108.0
C47 C46 H46C 109.3
C47 C46 H46D 109.3
C42 C47 C46 111.6(5)
C42 C47 H47C 109.3
C42 C47 H47D 109.3
C46 C47 H47C 109.3
C46 C47 H47D 109.3
H47C C47 H47D 108.0
C49 C48 H48 104.6
C49 C48 C53 107.5(5)
C49 C48 P1 113.7(4)
C53 C48 H48 104.6
C53 C48 P1 120.4(4)
P1 C48 H48 104.6
C48 C49 H49C 109.9
C48 C49 H49D 109.9
H49C C49 H49D 108.3
C50 C49 C48 108.9(5)
C50 C49 H49C 109.9
C50 C49 H49D 109.9
C49 C50 H50C 109.5
C49 C50 H50D 109.5
C49 C50 C51 110.5(5)
H50C C50 H50D 108.1
C51 C50 H50C 109.5
C51 C50 H50D 109.5
C50 C51 H51C 109.3
C50 C51 H51D 109.3
C50 C51 C52 111.5(5)
H51C C51 H51D 108.0
C52 C51 H51C 109.3
C52 C51 H51D 109.3
C51 C52 H52C 109.5
C51 C52 H52D 109.5
H52C C52 H52D 108.1
C53 C52 C51 110.9(5)
C53 C52 H52C 109.5
C53 C52 H52D 109.5
C48 C53 H53C 109.6
C48 C53 H53D 109.6
C52 C53 C48 110.3(5)
C52 C53 H53C 109.6
C52 C53 H53D 109.6
H53C C53 H53D 108.1
C2A C1A C9A 103.6(5)
C2A C1A Ru1A 134.0(4)
C9A C1A Ru1A 122.3(4)
C3A C2A C1A 131.0(6)
C3A C2A C7A 119.9(7)
C7A C2A C1A 109.0(5)
C2A C3A H3A 121.0
C2A C3A C4A 118.1(7)
C4A C3A H3A 121.0
C3A C4A H4A 119.1
C5A C4A C3A 121.8(7)
C5A C4A H4A 119.1
C4A C5A H5A 120.2
C4A C5A C6A 119.7(7)
C6A C5A H5A 120.2
C5A C6A H6A 120.7
C7A C6A C5A 118.5(7)
C7A C6A H6A 120.7
C2A C7A C8A 108.1(6)
C6A C7A C2A 121.8(6)
C6A C7A C8A 129.8(6)
C7A C8A C10A 126.3(6)
C9A C8A C7A 108.9(5)
C9A C8A C10A 124.7(6)
C1A C9A H9A 124.9
C8A C9A C1A 110.3(6)
C8A C9A H9A 124.9
C11A C10A C8A 122.7(6)
C11A C10A C15A 119.1(6)
C15A C10A C8A 118.2(6)
C10A C11A H11A 119.8
C10A C11A C12A 120.4(7)
C12A C11A H11A 119.8
C11A C12A H12A 119.8
C13A C12A C11A 120.4(7)
C13A C12A H12A 119.8
C12A C13A H13A 119.9
C12A C13A C14A 120.3(6)
C14A C13A H13A 119.9
C13A C14A H14A 120.5
C15A C14A C13A 119.0(7)
C15A C14A H14A 120.5
C10A C15A H15A 119.6
C14A C15A C10A 120.8(6)
C14A C15A H15A 119.6
N1A C16A Ru1A 133.1(5)
N2A C16A N1A 108.1(5)
N2A C16A Ru1A 118.7(4)
H17A C17A H17B 109.1
C18A C17A H17A 111.2
C18A C17A H17B 111.2
N2A C17A H17A 111.2
N2A C17A H17B 111.2
N2A C17A C18A 102.8(6)
C17A C18A H18A 111.0
C17A C18A H18B 111.0
H18A C18A H18B 109.0
N1A C18A C17A 103.7(6)
N1A C18A H18A 111.0
N1A C18A H18B 111.0
C20A C19A N1A 119.2(6)
C24A C19A C20A 120.2(7)
C24A C19A N1A 120.5(5)
C19A C20A C26A 119.9(6)
C21A C20A C19A 118.9(6)
C21A C20A C26A 121.2(6)
C20A C21A H21A 118.7
C22A C21A C20A 122.6(6)
C22A C21A H21A 118.7
C21A C22A C23A 116.8(6)
C21A C22A C27A 122.2(6)
C23A C22A C27A 121.0(6)
C22A C23A H23A 118.6
C24A C23A C22A 122.8(6)
C24A C23A H23A 118.6
C19A C24A C25A 120.5(6)
C23A C24A C19A 118.7(6)
C23A C24A C25A 120.8(6)
C24A C25A H25A 109.5
C24A C25A H25B 109.5
C24A C25A H25C 109.5
H25A C25A H25B 109.5
H25A C25A H25C 109.5
H25B C25A H25C 109.5
C20A C26A H26A 109.5
C20A C26A H26B 109.5
C20A C26A H26C 109.5
H26A C26A H26B 109.5
H26A C26A H26C 109.5
H26B C26A H26C 109.5
C22A C27A H27A 109.5
C22A C27A H27B 109.5
C22A C27A H27C 109.5
H27A C27A H27B 109.5
H27A C27A H27C 109.5
H27B C27A H27C 109.5
H28A C28A H28B 107.6
C29A C28A H28A 108.6
C29A C28A H28B 108.6
N2A C28A H28A 108.6
N2A C28A H28B 108.6
N2A C28A C29A 114.6(5)
C28A C29A H29A 108.1
C28A C29A H29B 108.1
H29A C29A H29B 107.3
C30A C29A C28A 116.6(5)
C30A C29A H29A 108.1
C30A C29A H29B 108.1
C29A C30A H30A 108.5
C29A C30A H30B 108.5
C29A C30A C31A 115.2(6)
H30A C30A H30B 107.5
C31A C30A H30A 108.5
C31A C30A H30B 108.5
C30A C31A H31A 108.6
C30A C31A H31B 108.6
C30A C31A H31C 108.0
C30A C31A H31D 108.0
C30A C31A C32A 114.8(8)
H31A C31A H31B 107.5
H31C C31A H31D 107.2
C32A C31A H31A 108.6
C32A C31A H31B 108.6
C32B C31A C30A 117.3(14)
C32B C31A H31C 108.0
C32B C31A H31D 108.0
C31A C32A H32A 107.8
C31A C32A H32B 107.8
H32A C32A H32B 107.1
C33A C32A C31A 118.1(10)
C33A C32A H32A 107.8
C33A C32A H32B 107.8
C32A C33A H33A 108.6
C32A C33A H33B 108.6
C32A C33A C34A 114.5(11)
H33A C33A H33B 107.6
C34A C33A H33A 108.6
C34A C33A H33B 108.6
C33A C34A H34A 108.7
C33A C34A H34B 108.7
H34A C34A H34B 107.6
C35A C34A C33A 114.2(11)
C35A C34A H34A 108.7
C35A C34A H34B 108.7
C31A C32B H32C 110.7
C31A C32B H32D 110.7
H32C C32B H32D 108.8
C33B C32B C31A 105.4(17)
C33B C32B H32C 110.7
C33B C32B H32D 110.7
C32B C33B H33C 109.6
C32B C33B H33D 109.6
C32B C33B C34B 110.3(19)
H33C C33B H33D 108.1
C34B C33B H33C 109.6
C34B C33B H33D 109.6
C33B C34B H34C 112.3
C33B C34B H34D 112.3
C33B C34B C35A 97.4(16)
H34C C34B H34D 109.9
C35A C34B H34C 112.3
C35A C34B H34D 112.3
C34A C35A H35A 109.5
C34A C35A H35B 109.5
C34A C35A H35C 109.5
C34B C35A H35D 109.5
C34B C35A H35E 109.5
C34B C35A H35F 109.5
H35A C35A H35B 109.5
H35A C35A H35C 109.5
H35B C35A H35C 109.5
H35D C35A H35E 109.5
H35D C35A H35F 109.5
H35E C35A H35F 109.5
C37A C36A H36A 105.0
C37A C36A P1A 119.6(4)
C41A C36A H36A 105.0
C41A C36A C37A 108.6(5)
C41A C36A P1A 112.4(4)
P1A C36A H36A 105.0
C36A C37A H37A 109.9
C36A C37A H37B 109.9
H37A C37A H37B 108.3
C38A C37A C36A 108.9(5)
C38A C37A H37A 109.9
C38A C37A H37B 109.9
C37A C38A H38A 109.4
C37A C38A H38B 109.4
H38A C38A H38B 108.0
C39A C38A C37A 111.2(5)
C39A C38A H38A 109.4
C39A C38A H38B 109.4
C38A C39A H39A 109.6
C38A C39A H39B 109.6
C38A C39A C40A 110.3(5)
H39A C39A H39B 108.1
C40A C39A H39A 109.6
C40A C39A H39B 109.6
C39A C40A H40A 109.5
C39A C40A H40B 109.5
H40A C40A H40B 108.1
C41A C40A C39A 110.8(5)
C41A C40A H40A 109.5
C41A C40A H40B 109.5
C36A C41A H41A 109.9
C36A C41A H41B 109.9
C40A C41A C36A 108.9(5)
C40A C41A H41A 109.9
C40A C41A H41B 109.9
H41A C41A H41B 108.3
C43A C42A H42A 107.1
C43A C42A P1A 111.7(4)
C47A C42A H42A 107.1
C47A C42A C43A 110.6(5)
C47A C42A P1A 113.0(4)
P1A C42A H42A 107.1
C42A C43A H43A 109.7
C42A C43A H43B 109.7
H43A C43A H43B 108.2
C44A C43A C42A 109.9(6)
C44A C43A H43A 109.7
C44A C43A H43B 109.7
C43A C44A H44A 109.3
C43A C44A H44B 109.3
H44A C44A H44B 108.0
C45A C44A C43A 111.5(5)
C45A C44A H44A 109.3
C45A C44A H44B 109.3
C44A C45A H45A 109.5
C44A C45A H45B 109.5
C44A C45A C46A 110.8(6)
H45A C45A H45B 108.1
C46A C45A H45A 109.5
C46A C45A H45B 109.5
C45A C46A H46A 109.0
C45A C46A H46B 109.0
C45A C46A C47A 112.8(6)
H46A C46A H46B 107.8
C47A C46A H46A 109.0
C47A C46A H46B 109.0
C42A C47A C46A 110.9(4)
C42A C47A H47A 109.5
C42A C47A H47B 109.5
C46A C47A H47A 109.5
C46A C47A H47B 109.5
H47A C47A H47B 108.1
C49A C48A H48A 105.3
C49A C48A C53A 109.3(5)
C49A C48A P1A 115.3(4)
C53A C48A H48A 105.3
C53A C48A P1A 115.4(4)
P1A C48A H48A 105.3
C48A C49A H49A 109.5
C48A C49A H49B 109.5
H49A C49A H49B 108.1
C50A C49A C48A 110.7(5)
C50A C49A H49A 109.5
C50A C49A H49B 109.5
C49A C50A H50A 109.2
C49A C50A H50B 109.2
H50A C50A H50B 107.9
C51A C50A C49A 111.9(5)
C51A C50A H50A 109.2
C51A C50A H50B 109.2
C50A C51A H51A 109.6
C50A C51A H51B 109.6
C50A C51A C52A 110.3(5)
H51A C51A H51B 108.1
C52A C51A H51A 109.6
C52A C51A H51B 109.6
C51A C52A H52A 109.3
C51A C52A H52B 109.3
H52A C52A H52B 107.9
C53A C52A C51A 111.7(5)
C53A C52A H52A 109.3
C53A C52A H52B 109.3
C48A C53A H53A 109.3
C48A C53A H53B 109.3
C52A C53A C48A 111.6(5)
C52A C53A H53A 109.3
C52A C53A H53B 109.3
H53A C53A H53B 108.0
C16 N1 C18 111.1(5)
C16 N1 C19 129.8(5)
C19 N1 C18 117.8(4)
C16 N2 C17 113.5(5)
C16 N2 C28 125.2(5)
C28 N2 C17 120.4(5)
C16A N1A C18A 112.4(6)
C16A N1A C19A 128.1(5)
C19A N1A C18A 119.3(5)
C16A N2A C17A 112.7(6)
C16A N2A C28A 126.3(5)
C28A N2A C17A 120.9(6)
C36 P1 Ru1 112.63(18)
C42 P1 C36 100.6(3)
C42 P1 Ru1 116.13(17)
C48 P1 C36 103.2(2)
C48 P1 C42 111.3(3)
C48 P1 Ru1 111.72(18)
C36A P1A C42A 103.3(3)
C36A P1A Ru1A 111.57(19)
C42A P1A Ru1A 111.7(2)
C48A P1A C36A 111.0(3)
C48A P1A C42A 101.1(3)
C48A P1A Ru1A 116.86(17)
C1 Ru1 C16 99.7(2)
C1 Ru1 P1 99.56(17)
C1 Ru1 Cl1 102.57(19)
C1 Ru1 Cl2 97.28(19)
C16 Ru1 P1 160.74(14)
C16 Ru1 Cl1 84.98(18)
C16 Ru1 Cl2 89.61(18)
Cl1 Ru1 P1 90.15(5)
Cl2 Ru1 P1 88.67(5)
Cl2 Ru1 Cl1 160.03(5)
C1A Ru1A C16A 99.7(3)
C1A Ru1A P1A 99.24(17)
C1A Ru1A Cl1A 97.43(18)
C1A Ru1A Cl2A 102.30(18)
C16A Ru1A P1A 161.09(19)
C16A Ru1A Cl1A 89.77(16)
C16A Ru1A Cl2A 85.23(15)
Cl1A Ru1A P1A 88.52(5)
Cl2A Ru1A P1A 90.04(5)
Cl2A Ru1A Cl1A 160.19(6)

loop_
_geom_bond_atom_site_label_1
_geom_bond_atom_site_label_2
_geom_bond_distance
C1 C2 1.473(8)
C1 C9 1.488(8)
C1 Ru1 1.876(6)
C2 H2 0.9500
C2 C3 1.342(8)
C3 C4 1.437(9)
C3 C10 1.477(8)
C4 C5 1.390(8)
C4 C9 1.425(8)
C5 H5 0.9500
C5 C6 1.397(10)
C6 H6 0.9500
C6 C7 1.390(10)
C7 H7 0.9500
C7 C8 1.409(9)
C8 H8 0.9500
C8 C9 1.370(9)
C10 C11 1.397(10)
C10 C15 1.391(8)
C11 H11 0.9500
C11 C12 1.388(9)
C12 H12 0.9500
C12 C13 1.395(9)
C13 H13 0.9500
C13 C14 1.403(11)
C14 H14 0.9500
C14 C15 1.367(10)
C15 H15 0.9500
C16 N1 1.343(7)
C16 N2 1.329(7)
C16 Ru1 2.073(6)
C17 H17C 0.9900
C17 H17D 0.9900
C17 C18 1.519(8)
C17 N2 1.455(7)
C18 H18C 0.9900
C18 H18D 0.9900
C18 N1 1.474(8)
C19 C20 1.388(10)
C19 C24 1.408(9)
C19 N1 1.447(7)
C20 C21 1.391(8)
C20 C26 1.480(9)
C21 H21 0.9500
C21 C22 1.387(9)
C22 C23 1.366(9)
C22 C27 1.516(8)
C23 H23 0.9500
C23 C24 1.377(8)
C24 C25 1.490(8)
C25 H25D 0.9800
C25 H25E 0.9800
C25 H25F 0.9800
C26 H26D 0.9800
C26 H26E 0.9800
C26 H26F 0.9800
C27 H27D 0.9800
C27 H27E 0.9800
C27 H27F 0.9800
C28 H28C 0.9900
C28 H28D 0.9900
C28 C29 1.480(9)
C28 N2 1.454(7)
C29 H29C 0.9900
C29 H29D 0.9900
C29 C30 1.498(8)
C30 H30C 0.9900
C30 H30D 0.9900
C30 C31 1.500(10)
C31 H31E 0.9900
C31 H31F 0.9900
C31 C32 1.562(11)
C32 H32E 0.9900
C32 H32F 0.9900
C32 C33 1.434(11)
C33 H33E 0.9900
C33 H33F 0.9900
C33 C34 1.514(11)
C34 H34E 0.9900
C34 H34F 0.9900
C34 C35 1.583(12)
C35 H35G 0.9800
C35 H35H 0.9800
C35 H35I 0.9800
C36 H36 1.0000
C36 C37 1.532(8)
C36 C41 1.527(8)
C36 P1 1.860(5)
C37 H37C 0.9900
C37 H37D 0.9900
C37 C38 1.537(7)
C38 H38C 0.9900
C38 H38D 0.9900
C38 C39 1.520(9)
C39 H39C 0.9900
C39 H39D 0.9900
C39 C40 1.519(9)
C40 H40C 0.9900
C40 H40D 0.9900
C40 C41 1.528(7)
C41 H41C 0.9900
C41 H41D 0.9900
C42 H42 1.0000
C42 C43 1.546(8)
C42 C47 1.520(7)
C42 P1 1.849(6)
C43 H43C 0.9900
C43 H43D 0.9900
C43 C44 1.526(9)
C44 H44C 0.9900
C44 H44D 0.9900
C44 C45 1.528(8)
C45 H45C 0.9900
C45 H45D 0.9900
C45 C46 1.518(8)
C46 H46C 0.9900
C46 H46D 0.9900
C46 C47 1.534(9)
C47 H47C 0.9900
C47 H47D 0.9900
C48 H48 1.0000
C48 C49 1.541(7)
C48 C53 1.542(7)
C48 P1 1.838(6)
C49 H49C 0.9900
C49 H49D 0.9900
C49 C50 1.504(9)
C50 H50C 0.9900
C50 H50D 0.9900
C50 C51 1.527(8)
C51 H51C 0.9900
C51 H51D 0.9900
C51 C52 1.535(8)
C52 H52C 0.9900
C52 H52D 0.9900
C52 C53 1.524(9)
C53 H53C 0.9900
C53 H53D 0.9900
C1A C2A 1.494(9)
C1A C9A 1.501(8)
C1A Ru1A 1.876(6)
C2A C3A 1.383(9)
C2A C7A 1.383(9)
C3A H3A 0.9500
C3A C4A 1.422(9)
C4A H4A 0.9500
C4A C5A 1.336(11)
C5A H5A 0.9500
C5A C6A 1.430(10)
C6A H6A 0.9500
C6A C7A 1.363(9)
C7A C8A 1.487(8)
C8A C9A 1.341(9)
C8A C10A 1.496(8)
C9A H9A 0.9500
C10A C11A 1.389(9)
C10A C15A 1.400(9)
C11A H11A 0.9500
C11A C12A 1.396(10)
C12A H12A 0.9500
C12A C13A 1.369(11)
C13A H13A 0.9500
C13A C14A 1.413(10)
C14A H14A 0.9500
C14A C15A 1.388(9)
C15A H15A 0.9500
C16A N1A 1.338(8)
C16A N2A 1.337(9)
C16A Ru1A 2.072(6)
C17A H17A 0.9900
C17A H17B 0.9900
C17A C18A 1.483(10)
C17A N2A 1.480(8)
C18A H18A 0.9900
C18A H18B 0.9900
C18A N1A 1.475(9)
C19A C20A 1.402(8)
C19A C24A 1.387(9)
C19A N1A 1.427(9)
C20A C21A 1.380(9)
C20A C26A 1.507(9)
C21A H21A 0.9500
C21A C22A 1.371(9)
C22A C23A 1.408(9)
C22A C27A 1.501(10)
C23A H23A 0.9500
C23A C24A 1.367(10)
C24A C25A 1.505(8)
C25A H25A 0.9800
C25A H25B 0.9800
C25A H25C 0.9800
C26A H26A 0.9800
C26A H26B 0.9800
C26A H26C 0.9800
C27A H27A 0.9800
C27A H27B 0.9800
C27A H27C 0.9800
C28A H28A 0.9900
C28A H28B 0.9900
C28A C29A 1.515(10)
C28A N2A 1.455(8)
C29A H29A 0.9900
C29A H29B 0.9900
C29A C30A 1.506(10)
C30A H30A 0.9900
C30A H30B 0.9900
C30A C31A 1.529(11)
C31A H31A 0.9900
C31A H31B 0.9900
C31A H31C 0.9900
C31A H31D 0.9900
C31A C32A 1.535(9)
C31A C32B 1.507(10)
C32A H32A 0.9900
C32A H32B 0.9900
C32A C33A 1.493(9)
C33A H33A 0.9900
C33A H33B 0.9900
C33A C34A 1.529(9)
C34A H34A 0.9900
C34A H34B 0.9900
C34A C35A 1.525(9)
C32B H32C 0.9900
C32B H32D 0.9900
C32B C33B 1.499(10)
C33B H33C 0.9900
C33B H33D 0.9900
C33B C34B 1.505(10)
C34B H34C 0.9900
C34B H34D 0.9900
C34B C35A 1.506(10)
C35A H35A 0.9800
C35A H35B 0.9800
C35A H35C 0.9800
C35A H35D 0.9800
C35A H35E 0.9800
C35A H35F 0.9800
C36A H36A 1.0000
C36A C37A 1.555(7)
C36A C41A 1.542(9)
C36A P1A 1.856(5)
C37A H37A 0.9900
C37A H37B 0.9900
C37A C38A 1.539(9)
C38A H38A 0.9900
C38A H38B 0.9900
C38A C39A 1.520(10)
C39A H39A 0.9900
C39A H39B 0.9900
C39A C40A 1.535(8)
C40A H40A 0.9900
C40A H40B 0.9900
C40A C41A 1.513(8)
C41A H41A 0.9900
C41A H41B 0.9900
C42A H42A 1.0000
C42A C43A 1.536(9)
C42A C47A 1.521(8)
C42A P1A 1.870(7)
C43A H43A 0.9900
C43A H43B 0.9900
C43A C44A 1.534(9)
C44A H44A 0.9900
C44A H44B 0.9900
C44A C45A 1.520(10)
C45A H45A 0.9900
C45A H45B 0.9900
C45A C46A 1.523(9)
C46A H46A 0.9900
C46A H46B 0.9900
C46A C47A 1.523(8)
C47A H47A 0.9900
C47A H47B 0.9900
C48A H48A 1.0000
C48A C49A 1.528(8)
C48A C53A 1.531(8)
C48A P1A 1.853(6)
C49A H49A 0.9900
C49A H49B 0.9900
C49A C50A 1.525(8)
C50A H50A 0.9900
C50A H50B 0.9900
C50A C51A 1.522(8)
C51A H51A 0.9900
C51A H51B 0.9900
C51A C52A 1.526(8)
C52A H52A 0.9900
C52A H52B 0.9900
C52A C53A 1.512(9)
C53A H53A 0.9900
C53A H53B 0.9900
P1 Ru1 2.4665(13)
P1A Ru1A 2.4562(13)
Cl1 Ru1 2.4021(15)
Cl2 Ru1 2.4012(15)
Cl1A Ru1A 2.4045(13)
Cl2A Ru1A 2.4008(13)

loop_
_geom_torsion_atom_site_label_1
_geom_torsion_atom_site_label_2
_geom_torsion_atom_site_label_3
_geom_torsion_atom_site_label_4
_geom_torsion
C1 C2 C3 C4 0.4(6)
C1 C2 C3 C10 180.0(5)
C2 C1 C9 C4 -2.1(6)
C2 C1 C9 C8 -179.3(6)
C2 C1 Ru1 C16 -91.7(5)
C2 C1 Ru1 P1 89.0(4)
C2 C1 Ru1 Cl1 -178.7(4)
C2 C1 Ru1 Cl2 -0.9(5)
C2 C3 C4 C5 176.1(6)
C2 C3 C4 C9 -1.8(6)
C2 C3 C10 C11 -33.1(9)
C2 C3 C10 C15 145.4(6)
C3 C4 C5 C6 179.7(6)
C3 C4 C9 C1 2.4(6)
C3 C4 C9 C8 -180.0(5)
C3 C10 C11 C12 178.4(7)
C3 C10 C15 C14 -178.9(7)
C4 C3 C10 C11 146.4(6)
C4 C3 C10 C15 -35.1(9)
C4 C5 C6 C7 1.0(9)
C5 C4 C9 C1 -175.8(5)
C5 C4 C9 C8 1.7(8)
C5 C6 C7 C8 1.3(9)
C6 C7 C8 C9 -2.0(9)
C7 C8 C9 C1 177.3(6)
C7 C8 C9 C4 0.5(9)
C9 C1 C2 C3 1.1(6)
C9 C1 Ru1 C16 88.7(6)
C9 C1 Ru1 P1 -90.6(5)
C9 C1 Ru1 Cl1 1.8(6)
C9 C1 Ru1 Cl2 179.6(5)
C9 C4 C5 C6 -2.5(9)
C10 C3 C4 C5 -3.5(10)
C10 C3 C4 C9 178.6(5)
C10 C11 C12 C13 -0.1(12)
C11 C10 C15 C14 -0.3(11)
C11 C12 C13 C14 0.7(13)
C12 C13 C14 C15 -1.2(13)
C13 C14 C15 C10 1.0(13)
C15 C10 C11 C12 -0.2(11)
C17 C18 N1 C16 7.8(9)
C17 C18 N1 C19 176.4(6)
C18 C17 N2 C16 6.6(9)
C18 C17 N2 C28 176.8(6)
C19 C20 C21 C22 0.8(8)
C20 C19 C24 C23 1.8(9)
C20 C19 C24 C25 -178.4(6)
C20 C19 N1 C16 -107.2(8)
C20 C19 N1 C18 86.7(8)
C20 C21 C22 C23 0.2(9)
C20 C21 C22 C27 -178.4(5)
C21 C22 C23 C24 -0.3(9)
C22 C23 C24 C19 -0.7(9)
C22 C23 C24 C25 179.5(6)
C24 C19 C20 C21 -1.9(8)
C24 C19 C20 C26 179.5(6)
C24 C19 N1 C16 78.0(9)
C24 C19 N1 C18 -88.1(8)
C26 C20 C21 C22 179.5(6)
C27 C22 C23 C24 178.3(5)
C28 C29 C30 C31 174.6(7)
C29 C28 N2 C16 -132.2(7)
C29 C28 N2 C17 58.8(9)
C29 C30 C31 C32 176.5(8)
C30 C31 C32 C33 168.7(9)
C31 C32 C33 C34 -179.7(9)
C32 C33 C34 C35 178.2(9)
C36 C37 C38 C39 -60.1(7)
C37 C36 C41 C40 -56.6(6)
C37 C36 P1 C42 171.7(4)
C37 C36 P1 C48 56.7(5)
C37 C36 P1 Ru1 -64.0(4)
C37 C38 C39 C40 57.4(6)
C38 C39 C40 C41 -54.8(7)
C39 C40 C41 C36 54.6(7)
C41 C36 C37 C38 59.4(6)
C41 C36 P1 C42 -62.5(5)
C41 C36 P1 C48 -177.6(4)
C41 C36 P1 Ru1 61.8(4)
C42 C43 C44 C45 58.7(8)
C43 C42 C47 C46 57.6(7)
C43 C42 P1 C36 -55.4(5)
C43 C42 P1 C48 53.4(5)
C43 C42 P1 Ru1 -177.3(4)
C43 C44 C45 C46 -56.0(8)
C44 C45 C46 C47 54.5(7)
C45 C46 C47 C42 -56.4(7)
C47 C42 C43 C44 -59.0(7)
C47 C42 P1 C36 176.8(4)
C47 C42 P1 C48 -74.4(5)
C47 C42 P1 Ru1 54.9(5)
C48 C49 C50 C51 61.5(6)
C49 C48 C53 C52 61.4(6)
C49 C48 P1 C36 170.2(4)
C49 C48 P1 C42 63.1(4)
C49 C48 P1 Ru1 -68.5(4)
C49 C50 C51 C52 -55.7(7)
C50 C51 C52 C53 52.7(7)
C51 C52 C53 C48 -56.2(7)
C53 C48 C49 C50 -63.9(6)
C53 C48 P1 C36 40.6(5)
C53 C48 P1 C42 -66.5(5)
C53 C48 P1 Ru1 161.8(4)
C1A C2A C3A C4A 178.1(6)
C1A C2A C7A C6A -175.2(6)
C1A C2A C7A C8A -0.2(7)
C2A C1A C9A C8A 1.7(6)
C2A C1A Ru1A C16A 91.0(6)
C2A C1A Ru1A P1A -88.2(6)
C2A C1A Ru1A Cl1A -177.9(5)
C2A C1A Ru1A Cl2A 3.8(6)
C2A C3A C4A C5A -2.5(10)
C2A C7A C8A C9A 1.3(7)
C2A C7A C8A C10A 179.3(6)
C3A C2A C7A C6A 4.1(9)
C3A C2A C7A C8A 179.1(5)
C3A C4A C5A C6A 3.0(11)
C4A C5A C6A C7A 0.0(10)
C5A C6A C7A C2A -3.6(10)
C5A C6A C7A C8A -177.4(6)
C6A C7A C8A C9A 175.9(6)
C6A C7A C8A C10A -6.2(10)
C7A C2A C3A C4A -1.1(9)
C7A C8A C9A C1A -1.9(6)
C7A C8A C10A C11A -33.9(10)
C7A C8A C10A C15A 147.5(6)
C8A C10A C11A C12A -177.0(7)
C8A C10A C15A C14A 179.0(6)
C9A C1A C2A C3A 179.9(6)
C9A C1A C2A C7A -0.9(6)
C9A C1A Ru1A C16A -92.7(5)
C9A C1A Ru1A P1A 88.1(4)
C9A C1A Ru1A Cl1A -1.6(5)
C9A C1A Ru1A Cl2A -179.8(4)
C9A C8A C10A C11A 143.8(7)
C9A C8A C10A C15A -34.8(9)
C10A C8A C9A C1A -179.9(5)
C10A C11A C12A C13A -2.3(12)
C11A C10A C15A C14A 0.3(10)
C11A C12A C13A C14A 1.0(12)
C12A C13A C14A C15A 0.9(11)
C13A C14A C15A C10A -1.6(10)
C15A C10A C11A C12A 1.7(11)
C17A C18A N1A C16A -4.3(7)
C17A C18A N1A C19A 170.4(5)
C18A C17A N2A C16A -4.4(7)
C18A C17A N2A C28A 172.6(6)
C19A C20A C21A C22A -1.4(9)
C20A C19A C24A C23A -1.0(8)
C20A C19A C24A C25A 179.0(5)
C20A C19A N1A C16A 79.9(7)
C20A C19A N1A C18A -93.9(7)
C20A C21A C22A C23A -0.3(9)
C20A C21A C22A C27A 178.2(6)
C21A C22A C23A C24A 1.4(9)
C22A C23A C24A C19A -0.7(9)
C22A C23A C24A C25A 179.2(6)
C24A C19A C20A C21A 2.0(8)
C24A C19A C20A C26A -179.8(5)
C24A C19A N1A C16A -103.4(7)
C24A C19A N1A C18A 82.8(7)
C26A C20A C21A C22A -179.6(5)
C27A C22A C23A C24A -177.1(6)
C28A C29A C30A C31A -178.6(7)
C29A C28A N2A C16A -117.1(7)
C29A C28A N2A C17A 66.4(8)
C29A C30A C31A C32A 164.0(8)
C29A C30A C31A C32B -158.6(13)
C30A C31A C32A C33A 54.6(15)
C30A C31A C32B C33B -73(3)
C31A C32A C33A C34A 173.6(10)
C31A C32B C33B C34B -164(2)
C32A C31A C32B C33B 21.7(16)
C32A C33A C34A C35A 70.2(17)
C33A C34A C35A C34B -81(3)
C32B C31A C32A C33A -48(2)
C32B C33B C34B C35A -165(3)
C33B C34B C35A C34A 97(3)
C36A C37A C38A C39A -58.0(7)
C37A C36A C41A C40A -62.1(6)
C37A C36A P1A C42A 38.3(6)
C37A C36A P1A C48A -69.3(6)
C37A C36A P1A Ru1A 158.5(4)
C37A C38A C39A C40A 56.1(8)
C38A C39A C40A C41A -57.5(8)
C39A C40A C41A C36A 60.7(7)
C41A C36A C37A C38A 60.4(7)
C41A C36A P1A C42A 167.4(4)
C41A C36A P1A C48A 59.8(5)
C41A C36A P1A Ru1A -72.4(4)
C42A C43A C44A C45A -57.5(8)
C43A C42A C47A C46A -56.4(7)
C43A C42A P1A C36A 60.6(5)
C43A C42A P1A C48A 175.5(4)
C43A C42A P1A Ru1A -59.4(4)
C43A C44A C45A C46A 55.0(8)
C44A C45A C46A C47A -53.5(7)
C45A C46A C47A C42A 54.5(7)
C47A C42A C43A C44A 58.0(6)
C47A C42A P1A C36A -173.9(4)
C47A C42A P1A C48A -59.0(5)
C47A C42A P1A Ru1A 66.0(4)
C48A C49A C50A C51A -57.2(7)
C49A C48A C53A C52A -57.3(7)
C49A C48A P1A C36A -75.7(5)
C49A C48A P1A C42A 175.2(4)
C49A C48A P1A Ru1A 53.7(5)
C49A C50A C51A C52A 54.9(7)
C50A C51A C52A C53A -54.4(8)
C51A C52A C53A C48A 56.6(8)
C53A C48A C49A C50A 57.1(6)
C53A C48A P1A C36A 53.2(5)
C53A C48A P1A C42A -55.9(5)
C53A C48A P1A Ru1A -177.4(4)
N1 C16 N2 C17 -1.9(8)
N1 C16 N2 C28 -171.5(6)
N1 C19 C20 C21 -176.5(5)
N1 C19 C20 C26 4.8(8)
N1 C19 C24 C23 176.4(5)
N1 C19 C24 C25 -3.8(8)
N2 C16 N1 C18 -4.0(8)
N2 C16 N1 C19 -170.8(6)
N2 C17 C18 N1 -8.1(8)
N2 C28 C29 C30 170.6(6)
N1A C16A N2A C17A 1.8(7)
N1A C16A N2A C28A -175.0(6)
N1A C19A C20A C21A 178.7(5)
N1A C19A C20A C26A -3.1(8)
N1A C19A C24A C23A -177.6(5)
N1A C19A C24A C25A 2.4(8)
N2A C16A N1A C18A 1.7(7)
N2A C16A N1A C19A -172.5(5)
N2A C17A C18A N1A 4.8(7)
N2A C28A C29A C30A -176.7(6)
P1 C36 C37 C38 -173.6(4)
P1 C36 C41 C40 176.2(4)
P1 C42 C43 C44 170.3(4)
P1 C42 C47 C46 -170.9(4)
P1 C48 C49 C50 160.3(4)
P1 C48 C53 C52 -166.3(4)
P1A C36A C37A C38A -168.8(5)
P1A C36A C41A C40A 163.3(4)
P1A C42A C43A C44A -175.3(4)
P1A C42A C47A C46A 177.6(4)
P1A C48A C49A C50A -171.0(4)
P1A C48A C53A C52A 170.9(5)
Ru1 C1 C2 C3 -178.6(4)
Ru1 C1 C9 C4 177.5(5)
Ru1 C1 C9 C8 0.3(10)
Ru1 C16 N1 C18 -178.9(5)
Ru1 C16 N1 C19 14.3(11)
Ru1 C16 N2 C17 173.7(5)
Ru1 C16 N2 C28 4.0(9)
Ru1A C1A C2A C3A -3.3(10)
Ru1A C1A C2A C7A 176.0(5)
Ru1A C1A C9A C8A -175.6(4)
Ru1A C16A N1A C18A -173.5(5)
Ru1A C16A N1A C19A 12.3(9)
Ru1A C16A N2A C17A 177.8(4)
Ru1A C16A N2A C28A 1.0(8)
